data_7201090
loop_
_publ_author_name
'Yang, Li-Zi'
'Li, Yu'
'Jiang, Long'
'Feng, Xiao-Long'
'Lu, Tong-Bu'

_publ_section_title
;
 Size and temperature dependent encapsulation of tetrahedral anions by a
 protonated cryptand host
;
_journal_coden_ASTM CRECF4
_journal_issue 11
_journal_name_full CrystEngComm
_journal_page_first 2375
_journal_page_last 2380
_journal_paper_doi 10.1039/b904838c
_journal_volume 11
_journal_year 2009
_chemical_formula_sum 'C72 H204 N16 O88 P16'
_chemical_formula_weight 3198.03
_space_group_IT_number 4
_symmetry_cell_setting monoclinic
_symmetry_space_group_name_Hall 'P 2yb'
_symmetry_space_group_name_H-M 'P 1 21 1'
_atom_sites_solution_hydrogens geom
_atom_sites_solution_primary direct
_atom_sites_solution_secondary difmap
_audit_creation_method SHELXL-97
_cell_angle_alpha 90.00
_cell_angle_beta 108.427(2)
_cell_angle_gamma 90.00
_cell_formula_units_Z 2
_cell_length_a 16.602(2)
_cell_length_b 18.921(2)
_cell_length_c 23.048(3)
_cell_measurement_reflns_used 9726
_cell_measurement_temperature 173(2)
_cell_measurement_theta_max 22.44
_cell_measurement_theta_min 2.19
_cell_volume 6868.8(14)
_computing_cell_refinement 'Bruker SMART'
_computing_data_collection 'Bruker SMART'
_computing_data_reduction 'Bruker SAINT'
_computing_molecular_graphics 'Bruker SHELXTL'
_computing_publication_material 'Bruker SHELXTL'
_computing_structure_refinement 'SHELXL-97 (Sheldrick, 1997)'
_computing_structure_solution 'SHELXS-97 (Sheldrick, 1990)'
_diffrn_ambient_temperature 173(2)
_diffrn_measured_fraction_theta_full 0.993
_diffrn_measured_fraction_theta_max 0.993
_diffrn_measurement_device_type 'CCD area detector'
_diffrn_measurement_method 'phi and omega scans'
_diffrn_radiation_monochromator graphite
_diffrn_radiation_source 'fine-focus sealed tube'
_diffrn_radiation_type MoK\a
_diffrn_radiation_wavelength 0.71073
_diffrn_reflns_av_R_equivalents 0.0433
_diffrn_reflns_av_sigmaI/netI 0.0823
_diffrn_reflns_limit_h_max 16
_diffrn_reflns_limit_h_min -20
_diffrn_reflns_limit_k_max 23
_diffrn_reflns_limit_k_min -14
_diffrn_reflns_limit_l_max 28
_diffrn_reflns_limit_l_min -27
_diffrn_reflns_number 32751
_diffrn_reflns_theta_full 26.00
_diffrn_reflns_theta_max 26.00
_diffrn_reflns_theta_min 1.71
_exptl_absorpt_coefficient_mu 0.311
_exptl_absorpt_correction_T_max 0.8935
_exptl_absorpt_correction_T_min 0.8752
_exptl_absorpt_correction_type multi-scan
_exptl_absorpt_process_details 'SADABS (Sheldrick, 1996)'
_exptl_crystal_colour colorless
_exptl_crystal_density_diffrn 1.546
_exptl_crystal_density_method 'not measured'
_exptl_crystal_description block
_exptl_crystal_F_000 3384
_exptl_crystal_size_max 0.44
_exptl_crystal_size_mid 0.41
_exptl_crystal_size_min 0.37
_refine_diff_density_max 1.095
_refine_diff_density_min -0.863
_refine_diff_density_rms 0.126
_refine_ls_abs_structure_details 'Flack H D (1983), Acta Cryst. A39, 876-881'
_refine_ls_abs_structure_Flack 0.02(16)
_refine_ls_extinction_method none
_refine_ls_goodness_of_fit_ref 0.947
_refine_ls_hydrogen_treatment constr
_refine_ls_matrix_type full
_refine_ls_number_parameters 1828
_refine_ls_number_reflns 19276
_refine_ls_number_restraints 783
_refine_ls_restrained_S_all 0.948
_refine_ls_R_factor_all 0.1533
_refine_ls_R_factor_gt 0.1100
_refine_ls_shift/su_max 0.004
_refine_ls_shift/su_mean 0.000
_refine_ls_structure_factor_coef Fsqd
_refine_ls_weighting_details 'calc w=1/[\s^2^(Fo^2^)+(0.0106P)^2^+90.5520P] where P=(Fo^2^+2Fc^2^)/3'
_refine_ls_weighting_scheme calc
_refine_ls_wR_factor_gt 0.2334
_refine_ls_wR_factor_ref 0.2590
_reflns_number_gt 12701
_reflns_number_total 19276
_reflns_threshold_expression >2sigma(I)
_cod_data_source_file B904838C.txt
_cod_data_source_block l801131m
_cod_depositor_comments
;
The following automatic conversions were performed:
'_symmetry_cell_setting' value 'Monoclinic' changed to 'monoclinic'
according to '/home/saulius/struct/CIF-dictionaries/cif_core.dic'
dictionary named 'cif_core.dic' version 2.4.1 from 2010-06-29.

Automatic conversion script
Id: cif_fix_enum 1527 2010-12-29 10:47:43Z saulius 

 Updated bibliographic information.

 Antanas Vaitkus,
 2019-09-18
;
_cod_original_sg_symbol_H-M P2(1)
_cod_database_code 7201090

loop_
_symmetry_equiv_pos_as_xyz
'x, y, z'
'-x, y+1/2, -z'

loop_
_atom_site_label
_atom_site_type_symbol
_atom_site_fract_x
_atom_site_fract_y
_atom_site_fract_z
_atom_site_U_iso_or_equiv
_atom_site_adp_type
_atom_site_occupancy
_atom_site_symmetry_multiplicity
_atom_site_calc_flag
_atom_site_refinement_flags
_atom_site_disorder_assembly
_atom_site_disorder_group
C1 C -0.020(2) 0.5810(10) 0.5004(18) 0.041(3) Uani 0.321(12) 1 d PDU A 1
H1A H -0.0690 0.5505 0.4982 0.049 Uiso 0.321(12) 1 calc PR A 1
H1B H -0.0084 0.5767 0.4609 0.049 Uiso 0.321(12) 1 calc PR A 1
C2 C -0.0432(7) 0.6566(6) 0.5081(6) 0.042(2) Uani 0.321(12) 1 d PDU A 1
H2C H -0.0667 0.6583 0.5426 0.051 Uiso 0.321(12) 1 calc PR A 1
H2D H -0.0894 0.6705 0.4708 0.051 Uiso 0.321(12) 1 calc PR A 1
C3 C 0.083(2) 0.486(2) 0.5341(11) 0.041(3) Uani 0.321(12) 1 d PDU A 1
H3C H 0.0358 0.4517 0.5279 0.049 Uiso 0.321(12) 1 calc PR A 1
H3D H 0.1302 0.4697 0.5698 0.049 Uiso 0.321(12) 1 calc PR A 1
C4 C 0.1121(7) 0.4847(7) 0.4783(5) 0.0408(19) Uani 0.321(12) 1 d PDU A 1
H4C H 0.0658 0.4985 0.4432 0.049 Uiso 0.321(12) 1 d PR A 1
H4D H 0.1281 0.4374 0.4713 0.049 Uiso 0.321(12) 1 d PR A 1
C5 C 0.0357(18) 0.550(2) 0.6038(12) 0.042(3) Uani 0.321(12) 1 d PDU A 1
H5A H -0.0129 0.5178 0.5975 0.050 Uiso 0.321(12) 1 calc PR A 1
H5B H 0.0163 0.5978 0.6119 0.050 Uiso 0.321(12) 1 calc PR A 1
C6 C 0.1040(7) 0.5272(7) 0.6602(5) 0.045(2) Uani 0.321(12) 1 d PDU A 1
H6C H 0.0814 0.5283 0.6952 0.054 Uiso 0.321(12) 1 calc PR A 1
H6D H 0.1196 0.4777 0.6548 0.054 Uiso 0.321(12) 1 calc PR A 1
C7 C 0.5215(10) 0.9403(11) 0.5875(9) 0.039(3) Uani 0.586(12) 1 d PDU B 1
H7C H 0.5160 0.9275 0.5448 0.047 Uiso 0.586(12) 1 calc PR B 1
H7D H 0.5693 0.9741 0.6014 0.047 Uiso 0.586(12) 1 calc PR B 1
C8 C 0.4422(6) 0.9787(7) 0.5868(5) 0.040(2) Uani 0.586(12) 1 d PDU B 1
H8C H 0.4510 1.0002 0.6275 0.048 Uiso 0.586(12) 1 calc PR B 1
H8D H 0.4320 1.0176 0.5566 0.048 Uiso 0.586(12) 1 calc PR B 1
C9 C 0.6139(11) 0.8394(11) 0.6112(6) 0.035(3) Uani 0.586(12) 1 d PDU B 1
H9A H 0.6321 0.8007 0.6414 0.042 Uiso 0.586(12) 1 calc PR B 1
H9B H 0.6627 0.8719 0.6178 0.042 Uiso 0.586(12) 1 calc PR B 1
C10 C 0.5935(7) 0.8078(7) 0.5475(5) 0.035(2) Uani 0.586(12) 1 d PDU B 1
H10C H 0.5782 0.8462 0.5168 0.043 Uiso 0.586(12) 1 calc PR B 1
H10D H 0.6447 0.7839 0.5437 0.043 Uiso 0.586(12) 1 calc PR B 1
C11 C 0.5712(12) 0.8981(10) 0.6870(8) 0.039(3) Uani 0.586(12) 1 d PDU B 1
H11C H 0.5251 0.9266 0.6940 0.047 Uiso 0.586(12) 1 calc PR B 1
H11D H 0.6212 0.9294 0.6945 0.047 Uiso 0.586(12) 1 calc PR B 1
C12 C 0.5937(7) 0.8407(7) 0.7342(5) 0.040(2) Uani 0.586(12) 1 d PDU B 1
H12C H 0.6404 0.8117 0.7288 0.048 Uiso 0.586(12) 1 calc PR B 1
H12D H 0.6136 0.8620 0.7756 0.048 Uiso 0.586(12) 1 calc PR B 1
C13 C -0.0004(7) 0.7835(8) 0.4981(6) 0.047(3) Uani 1 1 d . A .
H13A H -0.0418 0.8001 0.5179 0.057 Uiso 1 1 calc R . .
H13B H -0.0296 0.7818 0.4535 0.057 Uiso 1 1 calc R . .
C14 C 0.0702(6) 0.8345(7) 0.5108(5) 0.035(3) Uani 1 1 d . . .
C15 C 0.1060(7) 0.8512(7) 0.4660(5) 0.039(3) Uani 1 1 d . . .
H15 H 0.0830 0.8310 0.4264 0.046 Uiso 1 1 calc R . .
C16 C 0.1756(7) 0.8974(7) 0.4774(5) 0.038(3) Uani 1 1 d . . .
H16 H 0.2001 0.9083 0.4464 0.045 Uiso 1 1 calc R . .
C17 C 0.2078(7) 0.9271(7) 0.5368(5) 0.036(3) Uani 1 1 d . . .
C18 C 0.1686(7) 0.9123(7) 0.5788(6) 0.039(3) Uani 1 1 d . . .
H18 H 0.1893 0.9341 0.6178 0.047 Uiso 1 1 calc R . .
C19 C 0.1008(7) 0.8677(7) 0.5678(5) 0.041(3) Uani 1 1 d . . .
H19 H 0.0748 0.8593 0.5984 0.050 Uiso 1 1 calc R . .
C20 C 0.2836(7) 0.9766(7) 0.5493(6) 0.043(3) Uani 1 1 d . B .
H20A H 0.2820 1.0117 0.5807 0.052 Uiso 1 1 calc R . .
H20B H 0.2815 1.0023 0.5114 0.052 Uiso 1 1 calc R . .
C21 C 0.2417(8) 0.5078(7) 0.4481(6) 0.044(3) Uani 1 1 d . A .
H21A H 0.2081 0.5064 0.4041 0.053 Uiso 1 1 calc R . .
H21B H 0.2615 0.4592 0.4608 0.053 Uiso 1 1 calc R . .
C22 C 0.3171(7) 0.5546(6) 0.4563(5) 0.032(2) Uani 1 1 d . . .
C23 C 0.3941(7) 0.5412(7) 0.5020(5) 0.034(3) Uani 1 1 d . . .
H23 H 0.4005 0.5000 0.5266 0.041 Uiso 1 1 calc R . .
C24 C 0.4604(7) 0.5879(7) 0.5112(5) 0.036(3) Uani 1 1 d . . .
H24 H 0.5125 0.5781 0.5422 0.043 Uiso 1 1 calc R . .
C25 C 0.4537(7) 0.6485(6) 0.4768(5) 0.031(2) Uani 1 1 d . . .
C26 C 0.3781(7) 0.6597(7) 0.4292(5) 0.036(3) Uani 1 1 d . . .
H26 H 0.3723 0.7000 0.4035 0.043 Uiso 1 1 calc R . .
C27 C 0.3123(7) 0.6128(7) 0.4195(5) 0.036(3) Uani 1 1 d . . .
H27 H 0.2617 0.6207 0.3864 0.043 Uiso 1 1 calc R . .
C28 C 0.5256(7) 0.6990(7) 0.4891(5) 0.038(3) Uani 1 1 d . B .
H28A H 0.5250 0.7216 0.4503 0.045 Uiso 1 1 calc R . .
H28B H 0.5797 0.6728 0.5054 0.045 Uiso 1 1 calc R . .
C29 C 0.2323(8) 0.5706(8) 0.7415(5) 0.046(3) Uani 1 1 d . A .
H29A H 0.1960 0.5861 0.7659 0.055 Uiso 1 1 calc R . .
H29B H 0.2509 0.5215 0.7537 0.055 Uiso 1 1 calc R . .
C30 C 0.3080(7) 0.6171(7) 0.7553(5) 0.035(3) Uani 1 1 d . . .
C31 C 0.3882(8) 0.5904(7) 0.7589(5) 0.041(3) Uani 1 1 d . . .
H31 H 0.3955 0.5411 0.7548 0.049 Uiso 1 1 calc R . .
C32 C 0.4555(7) 0.6346(7) 0.7683(5) 0.037(3) Uani 1 1 d . . .
H32 H 0.5088 0.6155 0.7692 0.045 Uiso 1 1 calc R . .
C33 C 0.4490(8) 0.7056(7) 0.7765(5) 0.038(3) Uani 1 1 d . . .
C34 C 0.3708(9) 0.7306(7) 0.7757(5) 0.045(3) Uani 1 1 d . . .
H34 H 0.3652 0.7794 0.7834 0.054 Uiso 1 1 calc R . .
C35 C 0.3011(7) 0.6884(7) 0.7644(5) 0.037(3) Uani 1 1 d . . .
H35 H 0.2478 0.7081 0.7627 0.045 Uiso 1 1 calc R . .
C36 C 0.5233(7) 0.7541(7) 0.7853(4) 0.038(3) Uani 1 1 d . B .
H36A H 0.5763 0.7259 0.7978 0.046 Uiso 1 1 calc R . .
H36B H 0.5258 0.7875 0.8189 0.046 Uiso 1 1 calc R . .
C37 C 0.5507(8) 0.9115(7) 0.1537(6) 0.052(3) Uani 1 1 d DU . .
H37A H 0.6057 0.9368 0.1644 0.063 Uiso 1 1 calc R . .
H37B H 0.5340 0.9088 0.1913 0.063 Uiso 1 1 calc R . .
C38 C 0.4853(8) 0.9553(7) 0.1072(5) 0.049(3) Uani 1 1 d DU . .
H38A H 0.5030 0.9620 0.0704 0.059 Uiso 1 1 calc R . .
H38B H 0.4807 1.0024 0.1246 0.059 Uiso 1 1 calc R . .
C39 C 0.5999(9) 0.8395(7) 0.0859(6) 0.056(3) Uani 1 1 d DU . .
H39A H 0.6575 0.8602 0.1013 0.068 Uiso 1 1 calc R . .
H39B H 0.5653 0.8708 0.0531 0.068 Uiso 1 1 calc R . .
C40 C 0.6069(8) 0.7683(7) 0.0578(6) 0.054(3) Uani 1 1 d DU . .
H40A H 0.6314 0.7755 0.0243 0.065 Uiso 1 1 calc R . .
H40B H 0.6470 0.7386 0.0893 0.065 Uiso 1 1 calc R . .
C41 C 0.6232(8) 0.8008(8) 0.1866(5) 0.055(3) Uani 1 1 d DU . .
H41A H 0.6774 0.8272 0.2000 0.066 Uiso 1 1 calc R . .
H41B H 0.6348 0.7544 0.1711 0.066 Uiso 1 1 calc R . .
C42 C 0.5952(7) 0.7881(8) 0.2422(5) 0.046(3) Uani 1 1 d DU . .
H42A H 0.5856 0.8340 0.2595 0.055 Uiso 1 1 calc R . .
H42B H 0.6407 0.7629 0.2737 0.055 Uiso 1 1 calc R . .
C43 C 0.0268(17) 0.5241(17) 0.0559(7) 0.057(3) Uani 0.529(13) 1 d PDU C 1
H43A H 0.0702 0.4903 0.0518 0.069 Uiso 0.529(13) 1 calc PR C 1
H43B H -0.0283 0.4988 0.0430 0.069 Uiso 0.529(13) 1 calc PR C 1
C44 C 0.0472(9) 0.5404(9) 0.1226(6) 0.059(3) Uani 0.529(13) 1 d PDU C 1
H44A H 0.0476 0.4963 0.1458 0.071 Uiso 0.529(13) 1 calc PR C 1
H44B H 0.0035 0.5723 0.1290 0.071 Uiso 0.529(13) 1 calc PR C 1
C45 C -0.0481(17) 0.6331(12) 0.0190(12) 0.061(4) Uani 0.529(13) 1 d PDU C 1
H45A H -0.1038 0.6090 0.0081 0.073 Uiso 0.529(13) 1 calc PR C 1
H45B H -0.0337 0.6494 0.0619 0.073 Uiso 0.529(13) 1 calc PR C 1
C46 C -0.0545(9) 0.6957(8) -0.0219(7) 0.062(3) Uani 0.529(13) 1 d PDU C 1
H46A H -0.0637 0.6794 -0.0643 0.075 Uiso 0.529(13) 1 calc PR C 1
H46B H -0.1039 0.7249 -0.0216 0.075 Uiso 0.529(13) 1 calc PR C 1
C47 C 0.0048(13) 0.5531(14) -0.0498(12) 0.055(3) Uani 0.529(13) 1 d PDU C 1
H47A H -0.0043 0.5943 -0.0776 0.066 Uiso 0.529(13) 1 calc PR C 1
H47B H -0.0481 0.5249 -0.0617 0.066 Uiso 0.529(13) 1 calc PR C 1
C48 C 0.0751(8) 0.5086(8) -0.0585(6) 0.054(3) Uani 0.529(13) 1 d PDU C 1
H48A H 0.0841 0.4672 -0.0309 0.065 Uiso 0.529(13) 1 calc PR C 1
H48B H 0.0575 0.4908 -0.1010 0.065 Uiso 0.529(13) 1 calc PR C 1
C49 C 0.3260(8) 0.9704(7) 0.0621(6) 0.048(3) Uani 1 1 d . . .
H49A H 0.3264 1.0069 0.0929 0.058 Uiso 1 1 calc R . .
H49B H 0.3348 0.9941 0.0263 0.058 Uiso 1 1 calc R . .
C50 C 0.2434(9) 0.9337(7) 0.0432(6) 0.053(4) Uani 1 1 d . . .
C51 C 0.2035(9) 0.9116(9) -0.0165(6) 0.059(4) Uani 1 1 d . . .
H51 H 0.2287 0.9243 -0.0467 0.071 Uiso 1 1 calc R . .
C52 C 0.1308(9) 0.8732(8) -0.0344(6) 0.056(4) Uani 1 1 d . . .
H52 H 0.1076 0.8578 -0.0756 0.067 Uiso 1 1 calc R . .
C53 C 0.0922(8) 0.8572(9) 0.0069(7) 0.058(3) Uani 1 1 d U . .
C54 C 0.1242(9) 0.8800(8) 0.0677(7) 0.058(3) Uani 1 1 d U . .
H54 H 0.0951 0.8707 0.0963 0.070 Uiso 1 1 calc R . .
C55 C 0.2016(9) 0.9173(8) 0.0842(6) 0.056(3) Uani 1 1 d U . .
H55 H 0.2259 0.9317 0.1255 0.067 Uiso 1 1 calc R . .
C56 C 0.0080(9) 0.8183(9) -0.0125(8) 0.064(3) Uani 1 1 d U C .
H56A H -0.0218 0.8268 -0.0565 0.077 Uiso 1 1 calc R . .
H56B H -0.0284 0.8360 0.0111 0.077 Uiso 1 1 calc R . .
C57 C 0.5039(8) 0.7085(8) 0.2813(5) 0.049(3) Uani 1 1 d U . .
H57A H 0.5059 0.7442 0.3131 0.059 Uiso 1 1 calc R . .
H57B H 0.5518 0.6753 0.2982 0.059 Uiso 1 1 calc R . .
C58 C 0.4197(4) 0.6674(5) 0.2660(4) 0.050(2) Uani 1 1 d GU . .
C59 C 0.3488(6) 0.7014(4) 0.2725(4) 0.053(3) Uani 1 1 d GU . .
H59A H 0.3536 0.7481 0.2883 0.064 Uiso 1 1 calc R . .
C60 C 0.2708(5) 0.6670(5) 0.2559(4) 0.056(3) Uani 1 1 d GDU . .
H60A H 0.2224 0.6902 0.2603 0.067 Uiso 1 1 calc R . .
C61 C 0.2638(5) 0.5986(5) 0.2328(4) 0.056(3) Uani 1 1 d GU . .
C62 C 0.3347(6) 0.5646(4) 0.2263(4) 0.057(3) Uani 1 1 d GU . .
H62A H 0.3298 0.5179 0.2105 0.068 Uiso 1 1 calc R . .
C63 C 0.4126(5) 0.5990(5) 0.2429(4) 0.054(3) Uani 1 1 d GU . .
H63A H 0.4611 0.5758 0.2385 0.065 Uiso 1 1 calc R . .
C65 C 0.5248(8) 0.6802(9) -0.0138(6) 0.053(4) Uani 1 1 d . . .
H65A H 0.5746 0.6485 0.0009 0.063 Uiso 1 1 calc R . .
H65B H 0.5301 0.7064 -0.0496 0.063 Uiso 1 1 calc R . .
C66 C 0.4431(8) 0.6347(7) -0.0343(6) 0.043(3) Uani 1 1 d . . .
C67 C 0.4375(9) 0.5702(8) -0.0077(6) 0.052(4) Uani 1 1 d . . .
H67 H 0.4859 0.5519 0.0228 0.062 Uiso 1 1 calc R . .
C68 C 0.3672(8) 0.5340(7) -0.0238(6) 0.048(3) Uani 1 1 d . . .
H68 H 0.3657 0.4895 -0.0051 0.058 Uiso 1 1 calc R . .
C69 C 0.2949(8) 0.5587(7) -0.0671(6) 0.044(3) Uani 1 1 d . . .
C70 C 0.2989(9) 0.6202(7) -0.0959(5) 0.047(3) Uani 1 1 d . . .
H70 H 0.2509 0.6365 -0.1278 0.057 Uiso 1 1 calc R . .
C71 C 0.3720(8) 0.6586(7) -0.0789(5) 0.042(3) Uani 1 1 d . . .
H71 H 0.3739 0.7026 -0.0982 0.050 Uiso 1 1 calc R . .
C72 C 0.2105(8) 0.5189(7) -0.0832(5) 0.043(3) Uani 1 1 d . C .
H72A H 0.1797 0.5245 -0.1274 0.052 Uiso 1 1 calc R . .
H72B H 0.2216 0.4679 -0.0748 0.052 Uiso 1 1 calc R . .
C64 C 0.1805(10) 0.5591(9) 0.2111(7) 0.073(5) Uani 1 1 d DU C .
H64A H 0.1914 0.5077 0.2157 0.088 Uiso 1 1 calc R . .
H64B H 0.1448 0.5725 0.2366 0.088 Uiso 1 1 calc R . .
C1' C -0.0183(10) 0.5940(9) 0.5502(8) 0.040(2) Uani 0.679(12) 1 d PDU A 2
H1'A H -0.0657 0.5622 0.5411 0.048 Uiso 0.679(12) 1 d PR A 2
H1'B H -0.0079 0.6105 0.5913 0.048 Uiso 0.679(12) 1 d PR A 2
C2' C -0.0432(7) 0.6566(6) 0.5081(6) 0.042(2) Uani 0.679(12) 1 d PDU A 2
H2'A H -0.0922 0.6800 0.5133 0.051 Uiso 0.679(12) 1 d PR A 2
H2'B H -0.0596 0.6412 0.4657 0.051 Uiso 0.679(12) 1 d PR A 2
C3' C 0.0391(9) 0.5233(10) 0.4887(8) 0.042(2) Uani 0.679(12) 1 d PDU A 2
H3'A H -0.0077 0.4911 0.4819 0.051 Uiso 0.679(12) 1 d PR A 2
H3'B H 0.0217 0.5601 0.4586 0.051 Uiso 0.679(12) 1 d PR A 2
C4' C 0.1121(7) 0.4847(7) 0.4783(5) 0.0408(19) Uani 0.679(12) 1 d PDU A 2
H4'A H 0.0951 0.4629 0.4378 0.049 Uiso 0.679(12) 1 d PR A 2
H4'B H 0.1309 0.4459 0.5072 0.049 Uiso 0.679(12) 1 d PR A 2
C5' C 0.0732(11) 0.5014(10) 0.5950(6) 0.044(3) Uani 0.679(12) 1 d PDU A 2
H5'A H 0.0244 0.4715 0.5882 0.053 Uiso 0.679(12) 1 d PR A 2
H5'B H 0.1180 0.4729 0.5894 0.053 Uiso 0.679(12) 1 d PR A 2
C6' C 0.1040(7) 0.5272(7) 0.6602(5) 0.045(2) Uani 0.679(12) 1 d PDU A 2
H6'A H 0.1123 0.4864 0.6894 0.054 Uiso 0.679(12) 1 d PR A 2
H6'B H 0.0558 0.5533 0.6699 0.054 Uiso 0.679(12) 1 d PR A 2
C7' C 0.5200(13) 0.9504(16) 0.6341(11) 0.041(3) Uani 0.414(12) 1 d PDU B 2
H7'A H 0.5108 0.9517 0.6732 0.049 Uiso 0.414(12) 1 d PR B 2
H7'B H 0.5671 0.9809 0.6364 0.049 Uiso 0.414(12) 1 d PR B 2
C8' C 0.4422(6) 0.9787(7) 0.5868(5) 0.040(2) Uani 0.414(12) 1 d PDU B 2
H8'A H 0.4587 0.9872 0.5484 0.048 Uiso 0.414(12) 1 d PR B 2
H8'B H 0.4315 1.0239 0.5992 0.048 Uiso 0.414(12) 1 d PR B 2
C9' C 0.5754(16) 0.8796(9) 0.5680(12) 0.036(3) Uani 0.414(12) 1 d PDU B 2
H9'A H 0.5304 0.8990 0.5347 0.044 Uiso 0.414(12) 1 d PR B 2
H9'B H 0.6237 0.9102 0.5752 0.044 Uiso 0.414(12) 1 d PR B 2
C10' C 0.5935(7) 0.8078(7) 0.5475(5) 0.035(2) Uani 0.414(12) 1 d PDU B 2
H10E H 0.6447 0.7930 0.5822 0.043 Uiso 0.414(12) 1 d PR B 2
H10F H 0.6133 0.8158 0.5141 0.043 Uiso 0.414(12) 1 d PR B 2
C11' C 0.6115(16) 0.8543(18) 0.6749(8) 0.040(3) Uani 0.414(12) 1 d PDU B 2
H11E H 0.6335 0.8115 0.6634 0.048 Uiso 0.414(12) 1 d PR B 2
H11F H 0.6543 0.8903 0.6818 0.048 Uiso 0.414(12) 1 d PR B 2
C12' C 0.5937(7) 0.8407(7) 0.7342(5) 0.040(2) Uani 0.414(12) 1 d PDU B 2
H12E H 0.5771 0.8869 0.7547 0.048 Uiso 0.414(12) 1 d PR B 2
H12F H 0.6354 0.8211 0.7697 0.048 Uiso 0.414(12) 1 d PR B 2
C43' C -0.0088(16) 0.5761(17) 0.0658(11) 0.059(4) Uani 0.471(13) 1 d PDU C 2
H43C H -0.0174 0.6235 0.0774 0.071 Uiso 0.471(13) 1 d PR C 2
H43D H -0.0628 0.5526 0.0544 0.071 Uiso 0.471(13) 1 d PR C 2
C44' C 0.0472(9) 0.5404(9) 0.1226(6) 0.059(3) Uani 0.471(13) 1 d PDU C 2
H44C H 0.0527 0.4923 0.1107 0.071 Uiso 0.471(13) 1 d PR C 2
H44D H 0.0221 0.5411 0.1537 0.071 Uiso 0.471(13) 1 d PR C 2
C45' C -0.0379(19) 0.6206(11) -0.0366(14) 0.060(4) Uani 0.471(13) 1 d PDU C 2
H45C H -0.0166 0.6207 -0.0708 0.072 Uiso 0.471(13) 1 d PR C 2
H45D H -0.0909 0.5956 -0.0486 0.072 Uiso 0.471(13) 1 d PR C 2
C46' C -0.0545(9) 0.6957(8) -0.0219(7) 0.062(3) Uani 0.471(13) 1 d PDU C 2
H46C H -0.0781 0.6977 0.0126 0.075 Uiso 0.471(13) 1 d PR C 2
H46D H -0.0918 0.7202 -0.0546 0.075 Uiso 0.471(13) 1 d PR C 2
C47' C 0.0420(18) 0.5104(18) -0.0048(10) 0.054(3) Uani 0.471(13) 1 d PDU C 2
H47C H 0.0851 0.4908 0.0296 0.065 Uiso 0.471(13) 1 d PR C 2
H47D H -0.0077 0.4814 -0.0126 0.065 Uiso 0.471(13) 1 d PR C 2
C48' C 0.0751(8) 0.5086(8) -0.0585(6) 0.054(3) Uani 0.471(13) 1 d PDU C 2
H48C H 0.0295 0.5268 -0.0965 0.065 Uiso 0.471(13) 1 d PR C 2
H48D H 0.0798 0.4581 -0.0717 0.065 Uiso 0.471(13) 1 d PR C 2
N1 N 0.0541(6) 0.5543(6) 0.5489(4) 0.0382(17) Uani 1 1 d U . .
H1 H 0.0982 0.5864 0.5541 0.046 Uiso 1 1 calc R A 1
N2 N 0.0277(5) 0.7126(6) 0.5199(5) 0.039(2) Uani 1 1 d U . .
H2A H 0.0553 0.7148 0.5614 0.047 Uiso 1 1 calc R A 1
H2B H 0.0666 0.6978 0.5016 0.047 Uiso 1 1 calc R A 1
N3 N 0.1863(6) 0.5312(6) 0.4832(4) 0.037(2) Uani 1 1 d U . .
H3A H 0.1666 0.5758 0.4703 0.044 Uiso 1 1 calc R A 1
H3B H 0.2184 0.5344 0.5238 0.044 Uiso 1 1 calc R A 1
N4 N 0.1814(6) 0.5717(6) 0.6751(4) 0.040(2) Uani 1 1 d U . .
H4A H 0.1658 0.6176 0.6636 0.048 Uiso 1 1 calc R A 1
H4B H 0.2150 0.5563 0.6526 0.048 Uiso 1 1 calc R A 1
N5 N 0.5448(6) 0.8781(6) 0.6237(4) 0.040(2) Uani 1 1 d . . .
H5 H 0.4977 0.8487 0.6157 0.048 Uiso 1 1 calc R B 1
N6 N 0.3652(5) 0.9332(5) 0.5715(4) 0.034(2) Uani 1 1 d . . .
H6A H 0.3653 0.9079 0.6056 0.041 Uiso 1 1 calc R B 1
H6B H 0.3667 0.9016 0.5416 0.041 Uiso 1 1 calc R B 1
N7 N 0.5213(5) 0.7553(5) 0.5341(4) 0.032(2) Uani 1 1 d . . .
H7A H 0.5218 0.7340 0.5701 0.039 Uiso 1 1 calc R B 1
H7B H 0.4708 0.7792 0.5189 0.039 Uiso 1 1 calc R B 1
N8 N 0.5191(6) 0.7953(6) 0.7287(4) 0.040(3) Uani 1 1 d . . .
H8A H 0.5132 0.7640 0.6971 0.048 Uiso 1 1 calc R B 1
H8B H 0.4713 0.8233 0.7186 0.048 Uiso 1 1 calc R B 1
N9 N 0.5636(6) 0.8397(6) 0.1352(4) 0.046(2) Uani 1 1 d U . .
H9 H 0.5118 0.8162 0.1227 0.055 Uiso 1 1 calc R . .
N10 N 0.3981(6) 0.9177(5) 0.0893(4) 0.038(2) Uani 1 1 d . . .
H10A H 0.3965 0.8828 0.0612 0.046 Uiso 1 1 calc R . .
H10B H 0.3909 0.8967 0.1234 0.046 Uiso 1 1 calc R . .
N11 N 0.5141(6) 0.7446(6) 0.2261(4) 0.039(2) Uani 1 1 d . . .
H11A H 0.4682 0.7737 0.2093 0.047 Uiso 1 1 calc R . .
H11B H 0.5150 0.7112 0.1974 0.047 Uiso 1 1 calc R . .
N12 N 0.5266(6) 0.7296(6) 0.0334(4) 0.041(3) Uani 1 1 d . . .
H12A H 0.5159 0.7057 0.0649 0.049 Uiso 1 1 calc R . .
H12B H 0.4834 0.7617 0.0183 0.049 Uiso 1 1 calc R . .
N13 N 0.0215(7) 0.5789(7) 0.0136(5) 0.055(3) Uani 1 1 d . . .
H13 H 0.0734 0.6023 0.0250 0.066 Uiso 1 1 calc R C 1
N14 N 0.1345(9) 0.5759(8) 0.1455(5) 0.073(4) Uani 1 1 d . . .
H14A H 0.1667 0.5613 0.1219 0.087 Uiso 1 1 calc R C 1
H14B H 0.1277 0.6241 0.1411 0.087 Uiso 1 1 calc R C 1
N15 N 0.0242(7) 0.7389(7) -0.0010(6) 0.062(3) Uani 1 1 d . . .
H15A H 0.0611 0.7238 -0.0210 0.074 Uiso 1 1 calc R C 1
H15B H 0.0499 0.7316 0.0402 0.074 Uiso 1 1 calc R C 1
N16 N 0.1560(6) 0.5467(6) -0.0463(4) 0.040(2) Uani 1 1 d . . .
H16A H 0.1859 0.5431 -0.0053 0.048 Uiso 1 1 calc R C 1
H16B H 0.1448 0.5938 -0.0551 0.048 Uiso 1 1 calc R C 1
O1 O 0.3016(5) 0.8962(6) 0.2576(4) 0.054(3) Uani 1 1 d . . .
O2 O 0.4585(5) 0.8879(5) 0.3031(3) 0.041(2) Uani 1 1 d . . .
O3 O 0.3868(5) 0.8493(4) 0.1941(3) 0.0341(18) Uani 1 1 d . . .
O4 O 0.3929(6) 0.9752(5) 0.2188(3) 0.046(2) Uani 1 1 d . . .
O5 O 0.3002(5) 0.8574(5) 0.3646(3) 0.044(2) Uani 1 1 d . . .
O6 O 0.4583(5) 0.8499(6) 0.4113(4) 0.050(2) Uani 1 1 d . . .
O7 O 0.3737(5) 0.8344(5) 0.4801(3) 0.0375(19) Uani 1 1 d . . .
O8 O 0.3802(6) 0.9510(5) 0.4373(4) 0.058(3) Uani 1 1 d . . .
O9 O 0.7467(5) 0.7178(5) 0.4959(4) 0.044(2) Uani 1 1 d . . .
O10 O 0.6991(7) 0.6598(6) 0.3949(5) 0.070(3) Uani 1 1 d . . .
O11 O 0.6515(4) 0.7809(4) 0.4046(3) 0.0355(19) Uani 1 1 d . . .
O12 O 0.8059(5) 0.7606(6) 0.4175(4) 0.062(3) Uani 1 1 d . . .
O13 O 0.5696(5) 0.9864(5) 0.3475(4) 0.042(2) Uani 1 1 d . . .
O14 O 0.6797(5) 0.9057(4) 0.4214(3) 0.0379(19) Uani 1 1 d . . .
O15 O 0.6836(5) 0.9312(5) 0.3141(3) 0.0379(19) Uani 1 1 d . . .
O16 O 0.7188(5) 1.0265(4) 0.3946(3) 0.0358(19) Uani 1 1 d . . .
O17 O 0.8032(6) 0.8419(6) 0.3329(4) 0.061(3) Uani 1 1 d . . .
O18 O 0.8339(11) 0.7546(7) 0.2644(6) 0.106(5) Uani 1 1 d . . .
O19 O 0.8400(7) 0.8837(6) 0.2428(5) 0.072(3) Uani 1 1 d . . .
O20 O 0.9460(7) 0.8283(12) 0.3331(6) 0.149(9) Uani 1 1 d . . .
O21 O 0.8217(10) 0.7316(8) 0.1617(6) 0.162(7) Uani 1 1 d DU . .
O22 O 0.8203(7) 0.7696(8) 0.0551(4) 0.113(5) Uani 1 1 d DU . .
O23 O 0.9622(6) 0.7522(10) 0.1401(8) 0.214(10) Uani 1 1 d DU . .
O24 O 0.8677(11) 0.8576(5) 0.1453(7) 0.166(7) Uani 1 1 d DU . .
O25 O 0.6567(8) 0.6182(9) 0.1267(6) 0.105(4) Uani 1 1 d U . .
O26 O 0.5160(5) 0.6495(5) 0.1339(4) 0.046(2) Uani 1 1 d U . .
O27 O 0.6289(8) 0.6039(7) 0.2282(5) 0.086(4) Uani 1 1 d U . .
O28 O 0.5606(7) 0.5199(6) 0.1408(4) 0.069(3) Uani 1 1 d U . .
O29 O 0.4728(7) 0.8374(7) 0.9100(5) 0.075(3) Uani 1 1 d . . .
O30 O 0.3980(5) 0.8332(5) 0.9892(3) 0.046(2) Uani 1 1 d . . .
O31 O 0.4072(9) 0.9450(6) 0.9404(5) 0.084(4) Uani 1 1 d . . .
O32 O 0.3185(7) 0.8509(8) 0.8801(4) 0.081(4) Uani 1 1 d . . .
O33 O 1.0505(9) 0.1749(10) 0.1875(7) 0.173(8) Uani 1 1 d DU . .
O34 O 0.9510(9) 0.0782(5) 0.2026(6) 0.135(6) Uani 1 1 d DU . .
O35 O 0.9055(8) 0.2073(8) 0.1959(7) 0.179(8) Uani 1 1 d DU . .
O36 O 1.0208(9) 0.1626(8) 0.2916(4) 0.133(6) Uani 1 1 d DU . .
O37 O 0.3721(12) 0.3723(15) 0.0525(8) 0.176(10) Uani 1 1 d . . .
O38 O 0.2933(9) 0.4128(7) 0.1160(5) 0.089(4) Uani 1 1 d . . .
O39 O 0.2271(10) 0.3666(10) 0.0140(6) 0.133(6) Uani 1 1 d . . .
O40 O 0.2980(10) 0.2817(8) 0.0976(6) 0.112(5) Uani 1 1 d . . .
O41 O 0.1514(8) 0.3937(9) 0.1430(6) 0.102(4) Uani 1 1 d U . .
O42 O 0.2010(8) 0.3594(9) 0.2486(6) 0.102(4) Uani 1 1 d U . .
O43 O 0.0633(8) 0.3151(9) 0.1814(6) 0.101(4) Uani 1 1 d U . .
O44 O 0.2049(9) 0.2723(9) 0.1691(7) 0.112(4) Uani 1 1 d U . .
O45 O 0.0934(9) 0.3850(7) 0.3503(5) 0.102(5) Uani 1 1 d . . .
O46 O 0.1767(7) 0.3228(6) 0.4387(4) 0.070(3) Uani 1 1 d . . .
O47 O 0.0566(7) 0.2597(8) 0.3701(5) 0.086(4) Uani 1 1 d . . .
O48 O 0.1824(7) 0.2839(6) 0.3381(5) 0.071(3) Uani 1 1 d . . .
O49 O 0.8463(8) 0.5943(9) 0.6358(8) 0.122(6) Uani 1 1 d . . .
O50 O 0.7089(8) 0.5434(6) 0.6347(5) 0.085(4) Uani 1 1 d . . .
O51 O 0.7283(10) 0.6061(7) 0.5484(5) 0.102(5) Uani 1 1 d . . .
O52 O 0.7294(8) 0.6748(7) 0.6414(6) 0.087(4) Uani 1 1 d . . .
O53 O 0.3395(8) 1.0001(7) 0.7039(5) 0.091(4) Uani 1 1 d U . .
O54 O 0.3705(5) 0.8763(5) 0.6843(4) 0.045(2) Uani 1 1 d U . .
O55 O 0.2971(8) 0.9051(9) 0.7668(6) 0.102(4) Uani 1 1 d U . .
O56 O 0.4471(7) 0.9276(7) 0.7820(5) 0.082(3) Uani 1 1 d U . .
O57 O 0.8117(8) 0.4276(10) 0.2141(9) 0.207(6) Uani 1 1 d DU . .
O58 O 0.9600(11) 0.4276(10) 0.2944(7) 0.206(6) Uani 1 1 d DU . .
O59 O 0.8863(11) 0.3097(7) 0.2541(8) 0.187(6) Uani 1 1 d DU . .
O60 O 0.9411(10) 0.3892(10) 0.1834(6) 0.179(5) Uani 1 1 d DU . .
O1W O 0.1295(5) 0.6699(5) 0.4491(4) 0.051(2) Uani 1 1 d . . .
H1D H 0.1061 0.6754 0.4101 0.061 Uiso 1 1 d R . .
H1C H 0.1727 0.6971 0.4607 0.061 Uiso 1 1 d R . .
O2W O 0.1267(5) 0.7115(6) 0.6451(4) 0.055(3) Uani 1 1 d . . .
H2E H 0.1614 0.7369 0.6309 0.066 Uiso 1 1 d R . .
H2F H 0.1092 0.7236 0.6747 0.066 Uiso 1 1 d R . .
O3W O 0.2737(5) 0.7386(5) 0.5124(4) 0.043(2) Uani 1 1 d . . .
H3E H 0.2565 0.7587 0.5430 0.051 Uiso 1 1 d R . .
H3F H 0.2928 0.7733 0.4948 0.051 Uiso 1 1 d R . .
O4W O 0.3598(5) 0.6536(5) 0.6098(4) 0.047(2) Uani 1 1 d . . .
H4F H 0.3401 0.6131 0.6161 0.056 Uiso 1 1 d R . .
H4E H 0.3382 0.6645 0.5719 0.056 Uiso 1 1 d R . .
O5W O 0.2682(5) 0.7659(5) 0.6297(4) 0.048(2) Uani 1 1 d . . .
H5C H 0.2899 0.7332 0.6113 0.058 Uiso 1 1 d R . .
H5D H 0.3108 0.7879 0.6548 0.058 Uiso 1 1 d R . .
O6W O 0.5252(5) 0.6845(5) 0.6459(3) 0.041(2) Uani 1 1 d . . .
H6E H 0.5636 0.6550 0.6637 0.049 Uiso 1 1 d R . .
H6F H 0.4766 0.6633 0.6360 0.049 Uiso 1 1 d R . .
O7W O 0.2387(6) 0.5386(6) 0.0773(4) 0.055(3) Uani 1 1 d . . .
H7E H 0.2544 0.4940 0.0814 0.066 Uiso 1 1 d R . .
H7F H 0.2858 0.5637 0.0846 0.066 Uiso 1 1 d R . .
O8W O 0.1144(6) 0.7205(7) 0.1260(5) 0.071(3) Uani 1 1 d D . .
H8F H 0.1216 0.7035 0.1615 0.085 Uiso 1 1 d R . .
H8E H 0.1530 0.7504 0.1276 0.085 Uiso 1 1 d R . .
O9W O 0.1296(5) 0.6945(5) -0.0666(4) 0.055(3) Uani 1 1 d . . .
H9C H 0.1203 0.7088 -0.1040 0.066 Uiso 1 1 d R . .
H9D H 0.1824 0.7004 -0.0439 0.066 Uiso 1 1 d R . .
O10W O 0.3489(5) 0.6425(5) 0.0933(4) 0.054(2) Uani 1 1 d . . .
H10G H 0.3303 0.6691 0.0600 0.065 Uiso 1 1 d R . .
H10H H 0.4035 0.6423 0.1016 0.065 Uiso 1 1 d R . .
O11W O 0.2779(5) 0.7460(5) 0.0085(3) 0.042(2) Uani 1 1 d . . .
H11G H 0.3228 0.7725 0.0126 0.051 Uiso 1 1 d R . .
H11H H 0.2625 0.7520 0.0403 0.051 Uiso 1 1 d R . .
O12W O 0.2699(5) 0.7570(5) 0.1266(3) 0.044(2) Uani 1 1 d . . .
H12G H 0.2942 0.7826 0.1580 0.053 Uiso 1 1 d R . .
H12H H 0.2902 0.7153 0.1324 0.053 Uiso 1 1 d R . .
O13W O 0.7632(10) 0.6310(10) 0.0286(8) 0.111(5) Uani 0.90 1 d PU . .
O13A O 0.747(4) 0.608(4) 0.084(3) 0.20(2) Uiso 0.40 1 d P . .
O14W O 0.8151(17) 0.5635(18) 0.1600(12) 0.149(9) Uani 0.80 1 d PU . .
O14A O 0.791(4) 0.551(4) 0.131(3) 0.154(12) Uiso 0.40 1 d PU . .
O15W O 0.3099(11) 0.1418(11) 0.0907(8) 0.136(6) Uani 1 1 d U . .
O16W O 0.3622(6) 0.0838(6) 0.2808(5) 0.060(3) Uani 1 1 d U . .
O17W O 0.2346(10) 0.1277(10) 0.1819(8) 0.130(6) Uani 1 1 d U . .
P1 P 0.38723(18) 0.89924(19) 0.24472(12) 0.0338(7) Uani 1 1 d . . .
P2 P 0.37353(19) 0.87119(19) 0.42244(13) 0.0348(7) Uani 1 1 d . . .
P3 P 0.72455(19) 0.73063(19) 0.42911(14) 0.0366(7) Uani 1 1 d . . .
P4 P 0.66451(18) 0.96157(18) 0.37139(14) 0.0344(7) Uani 1 1 d . . .
P5 P 0.8552(2) 0.8280(2) 0.29294(16) 0.0518(10) Uani 1 1 d . . .
P6 P 0.8677(3) 0.7787(3) 0.1244(2) 0.0813(16) Uani 1 1 d D . .
P7 P 0.5872(3) 0.5954(2) 0.15714(19) 0.0586(10) Uani 1 1 d . . .
P8 P 0.4017(3) 0.8658(2) 0.93097(14) 0.0551(10) Uani 1 1 d . . .
P9 P 0.9868(3) 0.1557(3) 0.2222(2) 0.0876(18) Uani 1 1 d D . .
P10 P 0.2984(3) 0.3584(3) 0.07138(19) 0.0673(12) Uani 1 1 d . . .
P11 P 0.1530(3) 0.3336(3) 0.1848(2) 0.0842(15) Uani 1 1 d U . .
P12 P 0.1286(3) 0.3123(2) 0.37157(16) 0.0544(10) Uani 1 1 d . . .
P13 P 0.7541(2) 0.6028(2) 0.61810(17) 0.0524(9) Uani 1 1 d . . .
P14 P 0.3604(3) 0.9283(3) 0.7308(2) 0.0612(11) Uani 1 1 d . . .
P15 P 0.9004(5) 0.3887(6) 0.2364(4) 0.175(3) Uani 1 1 d DU . .
P16 P 0.059(2) 0.7432(17) 0.2598(17) 0.185(8) Uani 0.212(9) 1 d PDU D 1
O61 O 0.081(5) 0.740(4) 0.3319(16) 0.176(7) Uani 0.212(9) 1 d PDU D 1
O62 O 0.096(5) 0.8125(14) 0.241(4) 0.183(9) Uani 0.212(9) 1 d PDU D 1
O63 O -0.042(2) 0.744(3) 0.230(3) 0.184(10) Uani 0.212(9) 1 d PDU D 1
O64 O 0.0959(9) 0.6763(13) 0.2370(8) 0.180(14) Uiso 0.212(9) 1 d PDU D 1
P16' P 0.0037(6) 0.6362(6) 0.3004(4) 0.143(3) Uani 0.788(9) 1 d PDU D 2
O61' O 0.0682(12) 0.6978(9) 0.3310(9) 0.161(5) Uani 0.788(9) 1 d PDU D 2
O62' O -0.0161(12) 0.6359(11) 0.2297(5) 0.151(6) Uani 0.788(9) 1 d PDU D 2
O63' O -0.0790(9) 0.6464(12) 0.3191(9) 0.167(6) Uani 0.788(9) 1 d PDU D 2
O64' O 0.0476(12) 0.5636(8) 0.3293(9) 0.166(8) Uiso 0.788(9) 1 d PDU D 2
O18W O 0.8025(12) 0.5887(12) 0.3581(8) 0.076(5) Uani 0.60 1 d PU E 1
O18' O 0.7692(18) 0.6377(18) 0.3089(13) 0.079(8) Uani 0.40 1 d PU F 2
O19W O 0.1247(19) 0.825(2) 0.3179(14) 0.223(10) Uiso 1 1 d U . .
O20W O 0.106(3) 0.768(3) 0.299(2) 0.215(10) Uiso 0.70 1 d PU D .
O20A O 0.202(2) 0.761(2) 0.3391(18) 0.217(11) Uiso 0.70 1 d PU D .
O21W O 0.080(2) 0.860(2) 0.2073(16) 0.228(14) Uiso 0.80 1 d P . .
O22W O 0.1401(18) 1.0091(19) 0.2003(13) 0.245(13) Uiso 1 1 d . . .
O23W O 1.006(4) -0.031(4) 0.240(3) 0.41(4) Uiso 0.70 1 d P . .
O23A O 1.106(6) -0.064(6) 0.303(4) 0.42(5) Uiso 0.60 1 d P . .

loop_
_atom_site_aniso_label
_atom_site_aniso_U_11
_atom_site_aniso_U_22
_atom_site_aniso_U_33
_atom_site_aniso_U_23
_atom_site_aniso_U_13
_atom_site_aniso_U_12
C1 0.035(5) 0.040(4) 0.048(4) -0.001(4) 0.011(4) -0.004(4)
C2 0.031(3) 0.041(4) 0.051(4) 0.002(3) 0.008(3) -0.001(3)
C3 0.039(4) 0.036(5) 0.046(4) -0.001(4) 0.011(4) -0.004(4)
C4 0.040(3) 0.034(4) 0.047(3) -0.005(3) 0.011(3) -0.004(3)
C5 0.039(4) 0.039(5) 0.048(4) 0.003(4) 0.015(4) -0.003(4)
C6 0.044(3) 0.041(4) 0.049(3) 0.005(3) 0.015(3) -0.005(3)
C7 0.040(4) 0.037(5) 0.043(5) 0.000(4) 0.017(4) -0.006(4)
C8 0.040(3) 0.037(4) 0.043(3) -0.001(3) 0.012(3) -0.005(3)
C9 0.033(4) 0.037(5) 0.034(4) 0.001(4) 0.011(4) -0.005(4)
C10 0.033(3) 0.040(4) 0.035(3) -0.001(3) 0.014(3) -0.002(3)
C11 0.039(4) 0.038(5) 0.039(4) -0.001(4) 0.011(4) -0.006(4)
C12 0.039(3) 0.041(4) 0.039(3) -0.003(3) 0.011(3) -0.006(3)
C13 0.032(6) 0.055(9) 0.047(7) 0.006(7) 0.000(5) -0.004(6)
C14 0.020(5) 0.034(7) 0.045(6) 0.011(6) 0.001(5) 0.011(5)
C15 0.035(6) 0.042(8) 0.038(6) -0.001(6) 0.009(5) 0.015(6)
C16 0.042(6) 0.034(7) 0.041(6) 0.004(6) 0.019(5) 0.013(6)
C17 0.031(6) 0.032(7) 0.041(6) 0.010(5) 0.004(5) 0.016(5)
C18 0.034(6) 0.029(7) 0.055(7) 0.000(6) 0.016(5) 0.009(5)
C19 0.038(6) 0.044(8) 0.041(6) 0.008(6) 0.011(5) 0.011(6)
C20 0.029(6) 0.033(7) 0.061(8) -0.003(6) 0.006(5) 0.001(5)
C21 0.050(7) 0.030(7) 0.055(8) -0.012(6) 0.022(6) -0.002(6)
C22 0.042(6) 0.027(6) 0.031(6) -0.005(5) 0.018(5) 0.002(5)
C23 0.040(6) 0.028(7) 0.040(6) 0.001(5) 0.020(5) 0.005(5)
C24 0.032(6) 0.037(7) 0.034(6) -0.007(5) 0.003(5) 0.013(5)
C25 0.040(6) 0.031(7) 0.028(5) -0.010(5) 0.016(5) 0.002(5)
C26 0.042(6) 0.039(7) 0.031(6) -0.005(5) 0.019(5) 0.000(6)
C27 0.037(6) 0.041(8) 0.029(6) -0.007(5) 0.012(5) 0.010(6)
C28 0.034(6) 0.051(8) 0.035(6) 0.001(6) 0.020(5) 0.001(6)
C29 0.047(7) 0.056(9) 0.038(6) 0.020(6) 0.018(5) 0.020(7)
C30 0.040(6) 0.042(8) 0.024(5) 0.002(5) 0.010(5) -0.003(6)
C31 0.050(7) 0.033(7) 0.040(6) 0.001(6) 0.014(5) 0.006(6)
C32 0.035(6) 0.049(8) 0.029(6) 0.004(6) 0.013(5) 0.010(6)
C33 0.055(7) 0.039(8) 0.015(5) -0.002(5) 0.004(5) -0.007(6)
C34 0.084(10) 0.031(7) 0.023(5) -0.004(5) 0.020(6) 0.003(7)
C35 0.037(6) 0.042(8) 0.036(6) 0.005(6) 0.015(5) 0.007(6)
C36 0.035(6) 0.054(8) 0.016(5) 0.007(5) -0.007(4) -0.006(6)
C37 0.053(5) 0.050(5) 0.052(5) -0.007(4) 0.013(4) -0.014(4)
C38 0.061(6) 0.041(5) 0.043(5) -0.003(5) 0.015(4) -0.013(5)
C39 0.054(5) 0.065(6) 0.056(5) -0.007(4) 0.025(4) -0.018(5)
C40 0.049(5) 0.065(6) 0.054(6) -0.005(5) 0.026(5) -0.012(5)
C41 0.050(5) 0.052(5) 0.053(5) -0.013(4) 0.001(4) -0.010(4)
C42 0.042(5) 0.043(6) 0.044(5) -0.006(5) 0.000(4) -0.002(5)
C43 0.051(5) 0.057(6) 0.062(5) -0.004(5) 0.016(5) -0.015(5)
C44 0.055(4) 0.058(5) 0.064(4) -0.003(4) 0.019(4) -0.013(4)
C45 0.049(5) 0.062(6) 0.070(5) -0.006(5) 0.017(5) -0.010(5)
C46 0.050(4) 0.062(5) 0.073(4) -0.006(4) 0.017(4) -0.007(4)
C47 0.050(5) 0.055(5) 0.058(5) -0.006(5) 0.015(5) -0.011(5)
C48 0.050(4) 0.054(4) 0.056(4) -0.004(4) 0.015(3) -0.011(4)
C49 0.075(9) 0.020(6) 0.035(6) -0.001(5) -0.002(6) 0.005(6)
C50 0.069(9) 0.028(7) 0.044(7) 0.004(6) -0.010(7) 0.020(7)
C51 0.064(9) 0.058(10) 0.040(7) -0.005(7) -0.006(6) 0.028(8)
C52 0.068(9) 0.046(9) 0.040(7) -0.002(7) -0.001(7) 0.022(8)
C53 0.046(5) 0.048(6) 0.073(5) -0.006(5) 0.009(4) 0.016(4)
C54 0.058(5) 0.050(6) 0.062(5) -0.005(5) 0.011(4) 0.018(5)
C55 0.062(6) 0.048(6) 0.050(5) -0.006(5) 0.008(5) 0.013(5)
C56 0.052(5) 0.054(6) 0.078(6) -0.006(6) 0.008(5) 0.016(5)
C57 0.058(5) 0.044(6) 0.033(5) 0.008(5) -0.002(4) 0.001(5)
C58 0.066(4) 0.042(5) 0.032(4) 0.012(4) 0.002(4) -0.009(4)
C59 0.073(5) 0.053(5) 0.036(5) 0.002(4) 0.020(4) -0.012(4)
C60 0.071(5) 0.059(5) 0.039(5) 0.009(4) 0.021(4) -0.015(5)
C61 0.072(5) 0.054(5) 0.038(5) 0.010(4) 0.014(4) -0.015(5)
C62 0.077(5) 0.044(5) 0.039(5) 0.009(4) 0.004(4) -0.015(4)
C63 0.069(5) 0.044(5) 0.040(5) 0.013(4) 0.003(4) -0.002(4)
C65 0.052(8) 0.066(11) 0.039(7) -0.016(7) 0.015(6) 0.002(7)
C66 0.056(8) 0.037(8) 0.048(7) -0.011(6) 0.034(6) -0.001(6)
C67 0.051(8) 0.048(9) 0.056(8) -0.008(7) 0.016(6) 0.028(7)
C68 0.051(8) 0.026(7) 0.062(8) -0.006(6) 0.010(6) 0.003(6)
C69 0.055(8) 0.034(7) 0.044(7) -0.005(6) 0.017(6) 0.001(6)
C70 0.070(9) 0.040(8) 0.028(6) -0.005(6) 0.009(6) -0.006(7)
C71 0.062(8) 0.036(7) 0.035(6) -0.003(6) 0.025(6) -0.003(6)
C72 0.053(7) 0.033(7) 0.039(6) -0.009(6) 0.008(6) 0.005(6)
C64 0.085(8) 0.071(9) 0.057(7) 0.013(7) 0.013(6) -0.025(7)
C1' 0.035(4) 0.039(4) 0.045(4) 0.003(4) 0.011(4) -0.002(4)
C2' 0.031(3) 0.041(4) 0.051(4) 0.002(3) 0.008(3) -0.001(3)
C3' 0.039(4) 0.035(4) 0.048(4) -0.005(4) 0.007(4) -0.005(4)
C4' 0.040(3) 0.034(4) 0.047(3) -0.005(3) 0.011(3) -0.004(3)
C5' 0.041(4) 0.039(4) 0.051(4) 0.004(4) 0.013(4) -0.003(4)
C6' 0.044(3) 0.041(4) 0.049(3) 0.005(3) 0.015(3) -0.005(3)
C7' 0.040(5) 0.039(5) 0.043(5) -0.001(4) 0.010(4) -0.005(4)
C8' 0.040(3) 0.037(4) 0.043(3) -0.001(3) 0.012(3) -0.005(3)
C9' 0.034(5) 0.037(5) 0.039(5) 0.001(4) 0.012(4) -0.003(4)
C10' 0.033(3) 0.040(4) 0.035(3) -0.001(3) 0.014(3) -0.002(3)
C11' 0.039(5) 0.040(5) 0.039(5) -0.002(4) 0.008(4) -0.004(4)
C12' 0.039(3) 0.041(4) 0.039(3) -0.003(3) 0.011(3) -0.006(3)
C43' 0.052(5) 0.059(6) 0.066(5) -0.002(5) 0.019(5) -0.014(5)
C44' 0.055(4) 0.058(5) 0.064(4) -0.003(4) 0.019(4) -0.013(4)
C45' 0.051(5) 0.059(5) 0.067(6) -0.003(5) 0.016(5) -0.007(5)
C46' 0.050(4) 0.062(5) 0.073(4) -0.006(4) 0.017(4) -0.007(4)
C47' 0.050(5) 0.054(6) 0.057(5) -0.003(5) 0.016(4) -0.012(5)
C48' 0.050(4) 0.054(4) 0.056(4) -0.004(4) 0.015(3) -0.011(4)
N1 0.032(3) 0.036(3) 0.046(3) -0.002(3) 0.012(3) -0.004(3)
N2 0.025(4) 0.037(4) 0.054(4) 0.004(4) 0.009(3) 0.003(3)
N3 0.038(4) 0.030(4) 0.039(4) -0.005(4) 0.006(3) -0.005(3)
N4 0.038(4) 0.037(5) 0.045(4) 0.009(4) 0.013(3) -0.001(4)
N5 0.040(5) 0.043(7) 0.035(5) -0.004(5) 0.009(4) -0.014(5)
N6 0.041(5) 0.024(5) 0.033(5) 0.001(4) 0.007(4) -0.003(4)
N7 0.028(4) 0.035(6) 0.035(5) -0.004(4) 0.011(4) -0.006(4)
N8 0.040(5) 0.048(7) 0.027(5) -0.003(5) 0.003(4) -0.008(5)
N9 0.045(4) 0.048(4) 0.044(4) -0.010(4) 0.011(3) -0.016(4)
N10 0.056(6) 0.023(5) 0.028(5) 0.002(4) 0.003(4) 0.000(5)
N11 0.050(6) 0.036(6) 0.026(4) 0.003(4) 0.003(4) -0.007(5)
N12 0.036(5) 0.053(7) 0.038(5) -0.012(5) 0.019(4) -0.010(5)
N13 0.046(6) 0.068(9) 0.053(7) -0.017(6) 0.018(5) -0.028(6)
N14 0.103(10) 0.072(10) 0.046(7) -0.001(7) 0.029(7) -0.036(8)
N15 0.042(6) 0.056(9) 0.078(8) -0.015(7) 0.005(6) -0.008(6)
N16 0.055(6) 0.033(6) 0.031(5) -0.005(4) 0.012(4) -0.008(5)
O1 0.035(4) 0.087(8) 0.036(4) 0.004(5) 0.007(4) 0.000(5)
O2 0.042(4) 0.059(6) 0.019(3) -0.007(4) 0.006(3) -0.014(4)
O3 0.043(4) 0.033(5) 0.020(3) -0.002(3) 0.001(3) -0.009(4)
O4 0.067(5) 0.037(5) 0.032(4) -0.009(4) 0.013(4) 0.003(4)
O5 0.047(5) 0.045(6) 0.038(4) -0.003(4) 0.010(4) -0.011(4)
O6 0.043(4) 0.072(7) 0.041(4) 0.017(5) 0.020(4) 0.022(5)
O7 0.046(4) 0.043(5) 0.023(4) 0.004(4) 0.011(3) 0.006(4)
O8 0.073(6) 0.028(5) 0.060(6) 0.000(5) 0.002(5) -0.002(5)
O9 0.043(4) 0.042(6) 0.040(4) 0.014(4) 0.002(4) -0.005(4)
O10 0.080(7) 0.035(6) 0.083(7) -0.012(6) 0.009(6) 0.002(5)
O11 0.024(4) 0.032(5) 0.043(4) 0.010(4) 0.001(3) 0.010(3)
O12 0.033(4) 0.086(9) 0.070(6) 0.019(6) 0.023(4) 0.007(5)
O13 0.033(4) 0.043(6) 0.044(5) -0.006(4) 0.002(3) 0.003(4)
O14 0.054(5) 0.022(4) 0.038(4) 0.003(4) 0.016(4) -0.001(4)
O15 0.041(4) 0.038(5) 0.034(4) -0.011(4) 0.010(3) 0.004(4)
O16 0.038(4) 0.030(5) 0.038(4) -0.008(4) 0.011(3) -0.007(4)
O17 0.071(6) 0.062(7) 0.066(6) 0.005(5) 0.046(5) 0.016(5)
O18 0.201(15) 0.062(9) 0.084(8) 0.023(7) 0.085(9) 0.036(10)
O19 0.101(8) 0.046(7) 0.078(7) 0.000(6) 0.041(6) 0.002(6)
O20 0.059(7) 0.29(3) 0.084(9) 0.006(13) -0.004(6) 0.050(11)
O21 0.180(10) 0.163(11) 0.152(10) -0.003(9) 0.064(8) -0.019(9)
O22 0.123(8) 0.127(9) 0.101(8) -0.002(7) 0.052(7) 0.020(7)
O23 0.196(13) 0.237(14) 0.215(13) -0.012(10) 0.076(9) 0.026(9)
O24 0.210(11) 0.158(11) 0.129(10) 0.010(8) 0.053(8) 0.011(9)
O25 0.105(7) 0.116(9) 0.110(8) 0.030(7) 0.055(6) 0.016(7)
O26 0.058(5) 0.032(5) 0.044(4) -0.009(4) 0.009(4) -0.003(4)
O27 0.097(7) 0.068(7) 0.076(6) -0.001(6) 0.005(5) 0.009(6)
O28 0.105(7) 0.052(6) 0.051(5) 0.001(5) 0.025(5) 0.003(5)
O29 0.084(7) 0.081(9) 0.072(7) -0.014(7) 0.040(6) -0.029(7)
O30 0.058(5) 0.055(6) 0.023(4) -0.008(4) 0.011(3) -0.018(5)
O31 0.165(12) 0.049(7) 0.047(6) 0.010(5) 0.049(7) -0.008(8)
O32 0.091(8) 0.103(11) 0.039(5) -0.019(6) 0.007(5) 0.010(7)
O33 0.174(11) 0.194(12) 0.171(11) 0.002(9) 0.081(9) -0.016(9)
O34 0.148(9) 0.133(10) 0.122(9) -0.028(8) 0.040(7) -0.035(8)
O35 0.172(11) 0.192(12) 0.174(11) -0.013(9) 0.057(9) 0.004(9)
O36 0.147(9) 0.128(10) 0.114(8) 0.003(8) 0.028(7) -0.025(8)
O37 0.164(16) 0.27(3) 0.112(12) 0.010(15) 0.069(12) -0.069(18)
O38 0.137(11) 0.053(8) 0.083(8) -0.012(7) 0.043(8) 0.002(8)
O39 0.153(13) 0.123(14) 0.080(9) 0.014(9) -0.027(9) 0.026(12)
O40 0.143(12) 0.068(10) 0.088(9) 0.006(8) -0.017(9) -0.014(9)
O41 0.108(7) 0.109(7) 0.098(6) 0.033(6) 0.046(6) 0.010(6)
O42 0.095(6) 0.125(8) 0.086(5) 0.013(5) 0.026(5) -0.005(6)
O43 0.085(5) 0.110(8) 0.108(7) 0.018(6) 0.031(5) -0.005(5)
O44 0.104(7) 0.095(7) 0.135(8) 0.001(6) 0.036(6) 0.002(6)
O45 0.151(12) 0.055(8) 0.077(8) 0.010(7) 0.004(8) 0.040(8)
O46 0.091(7) 0.060(7) 0.047(5) 0.002(5) 0.004(5) 0.005(6)
O47 0.071(7) 0.111(12) 0.086(8) -0.010(8) 0.039(6) -0.017(7)
O48 0.081(7) 0.065(8) 0.064(6) -0.003(6) 0.020(6) 0.007(6)
O49 0.064(8) 0.119(14) 0.170(14) 0.000(12) 0.018(8) 0.025(8)
O50 0.139(11) 0.055(8) 0.071(7) -0.019(6) 0.048(7) -0.052(8)
O51 0.185(14) 0.053(8) 0.066(7) 0.003(6) 0.036(8) -0.033(9)
O52 0.112(9) 0.060(8) 0.101(9) -0.020(7) 0.053(8) -0.017(7)
O53 0.121(8) 0.065(7) 0.065(6) 0.004(6) 0.000(5) 0.009(6)
O54 0.046(4) 0.044(5) 0.047(4) 0.005(4) 0.019(3) 0.000(4)
O55 0.094(7) 0.110(9) 0.116(8) -0.008(7) 0.052(6) 0.007(7)
O56 0.087(6) 0.079(7) 0.072(6) 0.010(6) 0.016(5) 0.016(6)
O57 0.187(7) 0.214(8) 0.220(8) 0.014(7) 0.067(5) 0.034(6)
O58 0.208(8) 0.201(8) 0.205(7) -0.006(6) 0.061(6) 0.006(6)
O59 0.183(8) 0.190(7) 0.190(8) 0.016(6) 0.063(6) 0.000(6)
O60 0.179(8) 0.190(9) 0.177(7) 0.014(6) 0.070(6) 0.006(6)
O1W 0.044(5) 0.049(6) 0.064(6) 0.005(5) 0.024(4) -0.001(4)
O2W 0.049(5) 0.064(7) 0.053(5) 0.002(5) 0.017(4) 0.014(5)
O3W 0.048(5) 0.045(6) 0.038(4) 0.003(4) 0.018(4) -0.001(4)
O4W 0.054(5) 0.041(6) 0.043(5) 0.004(4) 0.010(4) -0.006(4)
O5W 0.051(5) 0.040(6) 0.052(5) -0.008(4) 0.013(4) -0.001(4)
O6W 0.041(4) 0.043(5) 0.034(4) 0.002(4) 0.003(3) 0.004(4)
O7W 0.054(5) 0.063(7) 0.043(5) -0.006(5) 0.010(4) -0.018(5)
O8W 0.075(7) 0.081(9) 0.065(6) -0.016(6) 0.036(5) -0.023(6)
O9W 0.045(5) 0.055(7) 0.057(5) 0.002(5) 0.003(4) -0.004(5)
O10W 0.046(5) 0.051(6) 0.061(6) 0.006(5) 0.012(4) 0.000(5)
O11W 0.063(5) 0.030(5) 0.035(4) -0.002(4) 0.015(4) -0.005(4)
O12W 0.061(5) 0.032(5) 0.037(4) -0.005(4) 0.011(4) -0.007(4)
O13W 0.112(8) 0.115(10) 0.114(8) -0.013(8) 0.048(7) -0.003(7)
O14W 0.144(10) 0.156(11) 0.151(11) 0.000(7) 0.052(7) -0.004(6)
O15W 0.142(8) 0.134(9) 0.132(8) -0.006(6) 0.042(6) 0.001(6)
O16W 0.065(5) 0.047(6) 0.073(6) -0.009(5) 0.028(4) 0.001(4)
O17W 0.130(9) 0.113(10) 0.135(9) 0.005(8) 0.025(7) 0.011(7)
P1 0.0350(14) 0.0403(19) 0.0238(13) 0.0007(13) 0.0061(11) -0.0017(14)
P2 0.0385(15) 0.0346(18) 0.0300(14) 0.0026(13) 0.0089(12) 0.0004(14)
P3 0.0373(15) 0.0328(18) 0.0359(15) 0.0013(14) 0.0064(12) 0.0023(14)
P4 0.0339(15) 0.0284(17) 0.0376(15) -0.0057(13) 0.0066(12) -0.0027(13)
P5 0.052(2) 0.061(3) 0.0439(18) 0.0027(18) 0.0173(15) 0.0158(19)
P6 0.073(3) 0.109(5) 0.064(3) -0.012(3) 0.025(2) 0.012(3)
P7 0.074(3) 0.040(2) 0.062(2) -0.0022(19) 0.021(2) 0.002(2)
P8 0.084(3) 0.053(2) 0.0269(15) -0.0028(16) 0.0162(16) -0.020(2)
P9 0.077(3) 0.118(5) 0.057(2) 0.006(3) 0.006(2) -0.037(3)
P10 0.083(3) 0.069(3) 0.055(2) 0.005(2) 0.029(2) 0.015(2)
P11 0.081(3) 0.098(4) 0.077(3) 0.031(3) 0.031(2) 0.004(3)
P12 0.066(2) 0.049(2) 0.0431(18) 0.0013(18) 0.0101(17) 0.009(2)
P13 0.064(2) 0.044(2) 0.048(2) -0.0017(17) 0.0157(17) -0.0124(19)
P14 0.064(2) 0.053(3) 0.071(3) -0.004(2) 0.026(2) -0.001(2)
P15 0.161(5) 0.195(6) 0.177(6) 0.031(5) 0.064(4) 0.045(5)
P16 0.183(9) 0.184(9) 0.185(9) 0.002(5) 0.054(5) -0.002(5)
O61 0.177(8) 0.173(8) 0.176(8) 0.000(5) 0.050(5) -0.004(6)
O62 0.182(10) 0.184(10) 0.182(10) 0.003(6) 0.057(6) 0.000(6)
O63 0.182(10) 0.184(12) 0.184(11) 0.001(7) 0.054(6) -0.001(6)
P16' 0.149(5) 0.142(6) 0.132(5) 0.009(4) 0.036(4) 0.010(4)
O61' 0.166(6) 0.156(7) 0.152(6) 0.001(5) 0.037(5) -0.011(5)
O62' 0.161(8) 0.149(9) 0.139(6) -0.001(6) 0.041(6) 0.015(6)
O63' 0.165(7) 0.168(9) 0.174(9) 0.002(7) 0.061(6) 0.003(6)
O18W 0.082(7) 0.076(8) 0.068(7) -0.005(6) 0.022(6) 0.014(6)
O18' 0.085(11) 0.072(12) 0.080(11) -0.008(9) 0.024(9) 0.006(9)

loop_
_atom_type_symbol
_atom_type_description
_atom_type_scat_dispersion_real
_atom_type_scat_dispersion_imag
_atom_type_scat_source
C C 0.0033 0.0016 'International Tables Vol C Tables 4.2.6.8 and 6.1.1.4'
H H 0.0000 0.0000 'International Tables Vol C Tables 4.2.6.8 and 6.1.1.4'
N N 0.0061 0.0033 'International Tables Vol C Tables 4.2.6.8 and 6.1.1.4'
O O 0.0106 0.0060 'International Tables Vol C Tables 4.2.6.8 and 6.1.1.4'
P P 0.1023 0.0942 'International Tables Vol C Tables 4.2.6.8 and 6.1.1.4'

loop_
_geom_angle_atom_site_label_1
_geom_angle_atom_site_label_2
_geom_angle_atom_site_label_3
_geom_angle
_geom_angle_site_symmetry_1
_geom_angle_site_symmetry_3
_geom_angle_publ_flag
N1 C1 C2 115(2) . . ?
N1 C1 H1A 108.5 . . ?
C2 C1 H1A 108.5 . . ?
N1 C1 H1B 108.5 . . ?
C2 C1 H1B 108.5 . . ?
H1A C1 H1B 107.5 . . ?
N1 C1 H1'A 84.5 . . ?
C2 C1 H1'A 86.9 . . ?
H1A C1 H1'A 44.2 . . ?
H1B C1 H1'A 151.7 . . ?
N1 C1 H2'B 146.2 . . ?
C2 C1 H2'B 38.5 . . ?
H1A C1 H2'B 101.9 . . ?
H1B C1 H2'B 74.9 . . ?
H1'A C1 H2'B 108.4 . . ?
N1 C1 H3'B 87.3 . . ?
C2 C1 H3'B 123.3 . . ?
H1A C1 H3'B 112.2 . . ?
H1B C1 H3'B 21.6 . . ?
H1'A C1 H3'B 149.1 . . ?
H2'B C1 H3'B 94.7 . . ?
C1 C2 N2 117.4(16) . . ?
C1 C2 H2C 108.0 . . ?
N2 C2 H2C 108.0 . . ?
C1 C2 H2D 107.9 . . ?
N2 C2 H2D 108.0 . . ?
H2C C2 H2D 107.2 . . ?
C1 C2 H2'A 135.1 . . ?
N2 C2 H2'A 106.8 . . ?
H2C C2 H2'A 47.5 . . ?
H2D C2 H2'A 62.4 . . ?
C1 C2 H2'B 66.3 . . ?
N2 C2 H2'B 109.8 . . ?
H2C C2 H2'B 139.5 . . ?
H2D C2 H2'B 46.5 . . ?
H2'A C2 H2'B 106.4 . . ?
N1 C3 C4 116(2) . . ?
N1 C3 H3C 108.4 . . ?
C4 C3 H3C 108.4 . . ?
N1 C3 H3D 108.4 . . ?
C4 C3 H3D 108.4 . . ?
H3C C3 H3D 107.5 . . ?
N1 C3 H4'B 150.5 . . ?
C4 C3 H4'B 38.9 . . ?
H3C C3 H4'B 96.6 . . ?
H3D C3 H4'B 77.4 . . ?
N1 C3 H5'B 91.2 . . ?
C4 C3 H5'B 133.8 . . ?
H3C C3 H5'B 96.5 . . ?
H3D C3 H5'B 25.5 . . ?
H4'B C3 H5'B 101.5 . . ?
N3 C4 C3 113.9(17) . . ?
N3 C4 H4C 109.0 . . ?
C3 C4 H4C 109.0 . . ?
N3 C4 H4D 107.4 . . ?
C3 C4 H4D 109.7 . . ?
H4C C4 H4D 107.6 . . ?
N3 C4 H4'A 107.8 . . ?
C3 C4 H4'A 138.2 . . ?
H4C C4 H4'A 52.9 . . ?
H4D C4 H4'A 57.3 . . ?
N3 C4 H4'B 108.4 . . ?
C3 C4 H4'B 63.2 . . ?
H4C C4 H4'B 141.3 . . ?
H4D C4 H4'B 50.8 . . ?
H4'A C4 H4'B 105.6 . . ?
N1 C5 C6 119(2) . . ?
N1 C5 H5A 107.6 . . ?
C6 C5 H5A 107.6 . . ?
N1 C5 H5B 107.6 . . ?
C6 C5 H5B 107.6 . . ?
H5A C5 H5B 107.0 . . ?
N1 C5 H1'B 91.1 . . ?
C6 C5 H1'B 130.5 . . ?
H5A C5 H1'B 98.0 . . ?
H5B C5 H1'B 23.0 . . ?
N1 C5 H5'A 83.4 . . ?
C6 C5 H5'A 85.5 . . ?
H5A C5 H5'A 47.4 . . ?
H5B C5 H5'A 154.5 . . ?
H1'B C5 H5'A 139.8 . . ?
N1 C5 H6'B 154.8 . . ?
C6 C5 H6'B 40.5 . . ?
H5A C5 H6'B 94.8 . . ?
H5B C5 H6'B 75.4 . . ?
H1'B C5 H6'B 97.1 . . ?
H5'A C5 H6'B 104.6 . . ?
N4 C6 C5 113.4(18) . . ?
N4 C6 H6C 108.9 . . ?
C5 C6 H6C 108.9 . . ?
N4 C6 H6D 108.9 . . ?
C5 C6 H6D 108.9 . . ?
H6C C6 H6D 107.7 . . ?
N4 C6 H6'A 110.9 . . ?
C5 C6 H6'A 135.5 . . ?
H6C C6 H6'A 58.6 . . ?
H6D C6 H6'A 51.0 . . ?
N4 C6 H6'B 110.9 . . ?
C5 C6 H6'B 67.5 . . ?
H6C C6 H6'B 44.7 . . ?
H6D C6 H6'B 137.6 . . ?
H6'A C6 H6'B 100.2 . . ?
N5 C7 C8 118.8(14) . . ?
N5 C7 H7C 107.6 . . ?
C8 C7 H7C 107.6 . . ?
N5 C7 H7D 107.6 . . ?
C8 C7 H7D 107.6 . . ?
H7C C7 H7D 107.0 . . ?
N5 C7 H7'B 90.3 . . ?
C8 C7 H7'B 89.5 . . ?
H7C C7 H7'B 143.7 . . ?
H7D C7 H7'B 36.7 . . ?
N5 C7 H8'A 151.7 . . ?
C8 C7 H8'A 40.4 . . ?
H7C C7 H8'A 73.0 . . ?
H7D C7 H8'A 98.8 . . ?
H7'B C7 H8'A 105.6 . . ?
N5 C7 H9'A 88.1 . . ?
C8 C7 H9'A 123.9 . . ?
H7C C7 H9'A 20.3 . . ?
H7D C7 H9'A 109.0 . . ?
H7'B C7 H9'A 142.2 . . ?
H8'A C7 H9'A 92.9 . . ?
N6 C8 C7 114.1(12) . . ?
N6 C8 H8C 108.7 . . ?
C7 C8 H8C 108.7 . . ?
N6 C8 H8D 108.8 . . ?
C7 C8 H8D 108.8 . . ?
H8C C8 H8D 107.6 . . ?
N6 C8 H8'A 109.4 . . ?
C7 C8 H8'A 66.9 . . ?
H8C C8 H8'A 139.4 . . ?
H8D C8 H8'A 46.0 . . ?
N6 C8 H8'B 111.7 . . ?
C7 C8 H8'B 133.5 . . ?
H8C C8 H8'B 47.3 . . ?
H8D C8 H8'B 61.9 . . ?
H8'A C8 H8'B 104.6 . . ?
N5 C9 C10 115.9(12) . . ?
N5 C9 H9A 108.3 . . ?
C10 C9 H9A 108.3 . . ?
N5 C9 H9B 108.3 . . ?
C10 C9 H9B 108.3 . . ?
H9A C9 H9B 107.4 . . ?
N5 C9 H10E 153.8 . . ?
C10 C9 H10E 40.8 . . ?
H9A C9 H10E 77.3 . . ?
H9B C9 H10E 93.6 . . ?
N5 C9 H11E 90.2 . . ?
C10 C9 H11E 132.0 . . ?
H9A C9 H11E 24.2 . . ?
H9B C9 H11E 99.3 . . ?
H10E C9 H11E 100.5 . . ?
N7 C10 C9 112.1(11) . . ?
N7 C10 H10C 109.2 . . ?
C9 C10 H10C 109.2 . . ?
N7 C10 H10D 109.2 . . ?
C9 C10 H10D 109.2 . . ?
H10C C10 H10D 107.9 . . ?
N7 C10 H10E 113.3 . . ?
C9 C10 H10E 57.8 . . ?
H10C C10 H10E 137.3 . . ?
H10D C10 H10E 53.8 . . ?
N7 C10 H10F 113.5 . . ?
C9 C10 H10F 134.2 . . ?
H10C C10 H10F 51.2 . . ?
H10D C10 H10F 58.1 . . ?
H10E C10 H10F 105.7 . . ?
N5 C11 C12 118.3(15) . . ?
N5 C11 H11C 107.8 . . ?
C12 C11 H11C 107.8 . . ?
N5 C11 H11D 107.7 . . ?
C12 C11 H11D 107.7 . . ?
H11C C11 H11D 107.1 . . ?
N5 C11 H7'A 89.6 . . ?
C12 C11 H7'A 133.7 . . ?
H11C C11 H7'A 26.0 . . ?
H11D C11 H7'A 96.2 . . ?
N5 C11 H11F 83.1 . . ?
C12 C11 H11F 87.8 . . ?
H11C C11 H11F 152.3 . . ?
H11D C11 H11F 45.4 . . ?
H7'A C11 H11F 134.5 . . ?
N5 C11 H12E 153.0 . . ?
C12 C11 H12E 41.1 . . ?
H11C C11 H12E 73.5 . . ?
H11D C11 H12E 97.1 . . ?
H7'A C11 H12E 98.1 . . ?
H11F C11 H12E 108.4 . . ?
N8 C12 C11 110.4(11) . . ?
N8 C12 H12C 109.6 . . ?
C11 C12 H12C 109.6 . . ?
N8 C12 H12D 109.6 . . ?
C11 C12 H12D 109.5 . . ?
H12C C12 H12D 108.1 . . ?
N8 C12 H12E 100.8 . . ?
C11 C12 H12E 71.9 . . ?
H12C C12 H12E 146.1 . . ?
H12D C12 H12E 45.3 . . ?
N8 C12 H12F 101.9 . . ?
C11 C12 H12F 147.5 . . ?
H12C C12 H12F 60.7 . . ?
H12D C12 H12F 53.8 . . ?
H12E C12 H12F 99.1 . . ?
N2 C13 C14 112.7(9) . . ?
N2 C13 H13A 109.0 . . ?
C14 C13 H13A 109.0 . . ?
N2 C13 H13B 109.1 . . ?
C14 C13 H13B 109.0 . . ?
H13A C13 H13B 107.8 . . ?
C15 C14 C19 119.0(11) . . ?
C15 C14 C13 120.3(11) . . ?
C19 C14 C13 120.7(11) . . ?
C14 C15 C16 121.7(11) . . ?
C14 C15 H15 119.2 . . ?
C16 C15 H15 119.2 . . ?
C15 C16 C17 117.7(11) . . ?
C15 C16 H16 121.2 . . ?
C17 C16 H16 121.2 . . ?
C18 C17 C16 119.1(12) . . ?
C18 C17 C20 123.2(11) . . ?
C16 C17 C20 117.6(11) . . ?
C17 C18 C19 123.4(12) . . ?
C17 C18 H18 118.3 . . ?
C19 C18 H18 118.3 . . ?
C18 C19 C14 119.0(12) . . ?
C18 C19 H19 120.5 . . ?
C14 C19 H19 120.5 . . ?
C17 C20 N6 109.0(10) . . ?
C17 C20 H20A 109.9 . . ?
N6 C20 H20A 109.9 . . ?
C17 C20 H20B 109.9 . . ?
N6 C20 H20B 109.9 . . ?
H20A C20 H20B 108.3 . . ?
N3 C21 C22 113.4(10) . . ?
N3 C21 H21A 108.9 . . ?
C22 C21 H21A 108.9 . . ?
N3 C21 H21B 108.9 . . ?
C22 C21 H21B 108.9 . . ?
H21A C21 H21B 107.7 . . ?
C27 C22 C23 118.1(11) . . ?
C27 C22 C21 120.7(11) . . ?
C23 C22 C21 121.2(11) . . ?
C24 C23 C22 119.7(11) . . ?
C24 C23 H23 120.1 . . ?
C22 C23 H23 120.1 . . ?
C23 C24 C25 122.1(10) . . ?
C23 C24 H24 119.0 . . ?
C25 C24 H24 118.9 . . ?
C24 C25 C26 117.8(11) . . ?
C24 C25 C28 120.8(10) . . ?
C26 C25 C28 121.4(11) . . ?
C27 C26 C25 120.1(12) . . ?
C27 C26 H26 120.0 . . ?
C25 C26 H26 120.0 . . ?
C26 C27 C22 122.0(11) . . ?
C26 C27 H27 119.0 . . ?
C22 C27 H27 119.0 . . ?
C25 C28 N7 112.2(8) . . ?
C25 C28 H28A 109.2 . . ?
N7 C28 H28A 109.2 . . ?
C25 C28 H28B 109.2 . . ?
N7 C28 H28B 109.2 . . ?
H28A C28 H28B 107.9 . . ?
C30 C29 N4 112.1(10) . . ?
C30 C29 H29A 109.2 . . ?
N4 C29 H29A 109.2 . . ?
C30 C29 H29B 109.2 . . ?
N4 C29 H29B 109.2 . . ?
H29A C29 H29B 107.9 . . ?
C35 C30 C31 117.9(11) . . ?
C35 C30 C29 120.6(11) . . ?
C31 C30 C29 121.6(12) . . ?
C32 C31 C30 120.4(13) . . ?
C32 C31 H31 119.8 . . ?
C30 C31 H31 119.8 . . ?
C31 C32 C33 122.1(12) . . ?
C31 C32 H32 118.9 . . ?
C33 C32 H32 119.0 . . ?
C32 C33 C34 116.9(12) . . ?
C32 C33 C36 121.6(12) . . ?
C34 C33 C36 121.5(12) . . ?
C35 C34 C33 122.8(13) . . ?
C35 C34 H34 118.6 . . ?
C33 C34 H34 118.6 . . ?
C34 C35 C30 119.8(12) . . ?
C34 C35 H35 120.1 . . ?
C30 C35 H35 120.1 . . ?
C33 C36 N8 112.9(8) . . ?
C33 C36 H36A 109.0 . . ?
N8 C36 H36A 109.0 . . ?
C33 C36 H36B 109.0 . . ?
N8 C36 H36B 109.0 . . ?
H36A C36 H36B 107.8 . . ?
N9 C37 C38 116.3(11) . . ?
N9 C37 H37A 108.2 . . ?
C38 C37 H37A 108.2 . . ?
N9 C37 H37B 108.2 . . ?
C38 C37 H37B 108.3 . . ?
H37A C37 H37B 107.4 . . ?
C37 C38 N10 109.8(10) . . ?
C37 C38 H38A 109.7 . . ?
N10 C38 H38A 109.7 . . ?
C37 C38 H38B 109.7 . . ?
N10 C38 H38B 109.7 . . ?
H38A C38 H38B 108.2 . . ?
N9 C39 C40 116.5(11) . . ?
N9 C39 H39A 108.2 . . ?
C40 C39 H39A 108.2 . . ?
N9 C39 H39B 108.2 . . ?
C40 C39 H39B 108.1 . . ?
H39A C39 H39B 107.3 . . ?
N12 C40 C39 115.2(10) . . ?
N12 C40 H40A 108.5 . . ?
C39 C40 H40A 108.5 . . ?
N12 C40 H40B 108.5 . . ?
C39 C40 H40B 108.5 . . ?
H40A C40 H40B 107.5 . . ?
N9 C41 C42 116.8(11) . . ?
N9 C41 H41A 108.1 . . ?
C42 C41 H41A 108.1 . . ?
N9 C41 H41B 108.1 . . ?
C42 C41 H41B 108.1 . . ?
H41A C41 H41B 107.3 . . ?
C41 C42 N11 111.5(9) . . ?
C41 C42 H42A 109.3 . . ?
N11 C42 H42A 109.3 . . ?
C41 C42 H42B 109.3 . . ?
N11 C42 H42B 109.4 . . ?
H42A C42 H42B 108.0 . . ?
N13 C43 C44 120(2) . . ?
N13 C43 H43A 107.3 . . ?
C44 C43 H43A 107.3 . . ?
N13 C43 H43B 107.3 . . ?
C44 C43 H43B 107.3 . . ?
H43A C43 H43B 106.9 . . ?
N13 C43 H43D 83.1 . . ?
C44 C43 H43D 81.8 . . ?
H43A C43 H43D 158.7 . . ?
H43B C43 H43D 51.8 . . ?
N13 C43 H44C 156.1 . . ?
C44 C43 H44C 39.2 . . ?
H43A C43 H44C 77.0 . . ?
H43B C43 H44C 93.3 . . ?
H43D C43 H44C 101.2 . . ?
N13 C43 H47C 86.2 . . ?
C44 C43 H47C 124.0 . . ?
H43A C43 H47C 21.6 . . ?
H43B C43 H47C 110.0 . . ?
H43D C43 H47C 153.9 . . ?
H44C C43 H47C 98.2 . . ?
C43 C44 N14 109.1(14) . . ?
C43 C44 H44A 109.8 . . ?
N14 C44 H44A 109.9 . . ?
C43 C44 H44B 109.9 . . ?
N14 C44 H44B 109.9 . . ?
H44A C44 H44B 108.3 . . ?
C43 C44 H44C 61.6 . . ?
N14 C44 H44C 110.4 . . ?
H44A C44 H44C 51.0 . . ?
H44B C44 H44C 139.2 . . ?
C43 C44 H44D 141.0 . . ?
N14 C44 H44D 109.4 . . ?
H44A C44 H44D 61.8 . . ?
H44B C44 H44D 49.7 . . ?
H44C C44 H44D 109.6 . . ?
C46 C45 N13 112.0(18) . . ?
C46 C45 H45A 109.2 . . ?
N13 C45 H45A 109.2 . . ?
C46 C45 H45B 109.3 . . ?
N13 C45 H45B 109.2 . . ?
H45A C45 H45B 107.9 . . ?
C46 C45 H43C 133.9 . . ?
N13 C45 H43C 86.2 . . ?
H45A C45 H43C 103.3 . . ?
H45B C45 H43C 27.4 . . ?
C46 C45 H46C 40.7 . . ?
N13 C45 H46C 149.2 . . ?
H45A C45 H46C 96.3 . . ?
H45B C45 H46C 77.6 . . ?
H43C C45 H46C 104.9 . . ?
N15 C46 C45 110.5(15) . . ?
N15 C46 H46A 109.6 . . ?
C45 C46 H46A 109.6 . . ?
N15 C46 H46B 109.5 . . ?
C45 C46 H46B 109.5 . . ?
H46A C46 H46B 108.1 . . ?
N15 C46 H46C 104.4 . . ?
C45 C46 H46C 59.6 . . ?
H46A C46 H46C 145.9 . . ?
H46B C46 H46C 55.7 . . ?
N15 C46 H46D 106.1 . . ?
C45 C46 H46D 143.1 . . ?
H46A C46 H46D 60.0 . . ?
H46B C46 H46D 52.4 . . ?
H46C C46 H46D 107.4 . . ?
N13 C47 C48 113.9(16) . . ?
N13 C47 H47A 108.8 . . ?
C48 C47 H47A 108.8 . . ?
N13 C47 H47B 108.8 . . ?
C48 C47 H47B 108.8 . . ?
H47A C47 H47B 107.7 . . ?
N13 C47 H45C 89.2 . . ?
C48 C47 H45C 126.9 . . ?
H47A C47 H45C 21.5 . . ?
H47B C47 H45C 107.2 . . ?
N13 C47 H48C 153.1 . . ?
C48 C47 H48C 41.4 . . ?
H47A C47 H48C 78.3 . . ?
H47B C47 H48C 92.8 . . ?
H45C C47 H48C 99.8 . . ?
N16 C48 C47 113.6(15) . . ?
N16 C48 H48A 108.9 . . ?
C47 C48 H48A 108.9 . . ?
N16 C48 H48B 108.8 . . ?
C47 C48 H48B 108.8 . . ?
H48A C48 H48B 107.7 . . ?
N16 C48 H48C 112.6 . . ?
C47 C48 H48C 61.8 . . ?
H48A C48 H48C 137.6 . . ?
H48B C48 H48C 49.9 . . ?
N16 C48 H48D 111.6 . . ?
C47 C48 H48D 134.8 . . ?
H48A C48 H48D 55.6 . . ?
H48B C48 H48D 53.8 . . ?
H48C C48 H48D 99.7 . . ?
C50 C49 N10 110.3(10) . . ?
C50 C49 H49A 109.6 . . ?
N10 C49 H49A 109.6 . . ?
C50 C49 H49B 109.6 . . ?
N10 C49 H49B 109.6 . . ?
H49A C49 H49B 108.1 . . ?
C55 C50 C51 115.3(15) . . ?
C55 C50 C49 121.9(12) . . ?
C51 C50 C49 122.8(15) . . ?
C52 C51 C50 124.2(16) . . ?
C52 C51 H51 117.9 . . ?
C50 C51 H51 117.9 . . ?
C53 C52 C51 118.9(13) . . ?
C53 C52 H52 120.5 . . ?
C51 C52 H52 120.5 . . ?
C52 C53 C54 121.8(15) . . ?
C52 C53 C56 120.2(14) . . ?
C54 C53 C56 117.9(15) . . ?
C53 C54 C55 116.7(15) . . ?
C53 C54 H54 121.7 . . ?
C55 C54 H54 121.6 . . ?
C50 C55 C54 123.0(13) . . ?
C50 C55 H55 118.5 . . ?
C54 C55 H55 118.5 . . ?
C53 C56 N15 109.2(11) . . ?
C53 C56 H56A 109.8 . . ?
N15 C56 H56A 109.9 . . ?
C53 C56 H56B 109.8 . . ?
N15 C56 H56B 109.8 . . ?
H56A C56 H56B 108.3 . . ?
N11 C57 C58 111.9(9) . . ?
N11 C57 H57A 109.2 . . ?
C58 C57 H57A 109.2 . . ?
N11 C57 H57B 109.2 . . ?
C58 C57 H57B 109.2 . . ?
H57A C57 H57B 107.9 . . ?
C59 C58 C63 120.0 . . ?
C59 C58 C57 118.7(8) . . ?
C63 C58 C57 121.2(8) . . ?
C58 C59 C60 120.0 . . ?
C58 C59 H59A 120.0 . . ?
C60 C59 H59A 120.0 . . ?
C61 C60 C59 120.0 . . ?
C61 C60 H60A 120.0 . . ?
C59 C60 H60A 120.0 . . ?
C60 C61 C62 120.0 . . ?
C60 C61 C64 123.0(10) . . ?
C62 C61 C64 116.9(10) . . ?
C61 C62 C63 120.0 . . ?
C61 C62 H62A 120.0 . . ?
C63 C62 H62A 120.0 . . ?
C62 C63 C58 120.0 . . ?
C62 C63 H63A 120.0 . . ?
C58 C63 H63A 120.0 . . ?
N12 C65 C66 113.6(10) . . ?
N12 C65 H65A 108.8 . . ?
C66 C65 H65A 108.8 . . ?
N12 C65 H65B 108.9 . . ?
C66 C65 H65B 108.8 . . ?
H65A C65 H65B 107.7 . . ?
C71 C66 C67 117.4(12) . . ?
C71 C66 C65 120.6(13) . . ?
C67 C66 C65 122.0(13) . . ?
C68 C67 C66 121.2(13) . . ?
C68 C67 H67 119.4 . . ?
C66 C67 H67 119.4 . . ?
C67 C68 C69 121.7(14) . . ?
C67 C68 H68 119.2 . . ?
C69 C68 H68 119.2 . . ?
C70 C69 C68 118.7(13) . . ?
C70 C69 C72 119.2(12) . . ?
C68 C69 C72 122.0(12) . . ?
C69 C70 C71 119.7(13) . . ?
C69 C70 H70 120.1 . . ?
C71 C70 H70 120.1 . . ?
C70 C71 C66 121.1(13) . . ?
C70 C71 H71 119.4 . . ?
C66 C71 H71 119.4 . . ?
N16 C72 C69 110.9(10) . . ?
N16 C72 H72A 109.5 . . ?
C69 C72 H72A 109.5 . . ?
N16 C72 H72B 109.5 . . ?
C69 C72 H72B 109.5 . . ?
H72A C72 H72B 108.1 . . ?
N14 C64 C61 110.6(12) . . ?
N14 C64 H64A 109.5 . . ?
C61 C64 H64A 109.4 . . ?
N14 C64 H64B 109.6 . . ?
C61 C64 H64B 109.6 . . ?
H64A C64 H64B 108.1 . . ?
N1 C1' H1'A 107.6 . . ?
N1 C1' H1'B 107.5 . . ?
H1'A C1' H1'B 107.4 . . ?
N1 C3' H4C 152.3 . . ?
N1 C3' H3'A 107.3 . . ?
H4C C3' H3'A 95.8 . . ?
N1 C3' H3'B 108.7 . . ?
H4C C3' H3'B 77.7 . . ?
H3'A C3' H3'B 107.3 . . ?
N1 C5' H5'A 108.5 . . ?
N1 C5' H5'B 107.2 . . ?
H5'A C5' H5'B 107.3 . . ?
N5 C7' H7'A 108.3 . . ?
N5 C7' H7'B 107.7 . . ?
H7'A C7' H7'B 107.5 . . ?
N5 C9' H9'A 107.4 . . ?
N5 C9' H9'B 110.5 . . ?
H9'A C9' H9'B 107.6 . . ?
N5 C11' H11E 107.6 . . ?
N5 C11' H11F 104.8 . . ?
H11E C11' H11F 108.4 . . ?
N13 C43' H43C 108.6 . . ?
N13 C43' H43D 109.3 . . ?
H43C C43' H43D 107.5 . . ?
N13 C45' H45C 108.3 . . ?
N13 C45' H45D 106.6 . . ?
H45C C45' H45D 107.9 . . ?
N13 C47' H47C 106.8 . . ?
N13 C47' H47D 107.6 . . ?
H47C C47' H47D 107.7 . . ?
C5 N1 C5' 49.1(16) . . ?
C5 N1 C1' 65.2(13) . . ?
C5' N1 C1' 110.3(11) . . ?
C5 N1 C3' 146(2) . . ?
C5' N1 C3' 111.1(12) . . ?
C1' N1 C3' 109.9(11) . . ?
C5 N1 C3 110(2) . . ?
C5' N1 C3 62.4(12) . . ?
C1' N1 C3 144.5(18) . . ?
C3' N1 C3 52.3(14) . . ?
C5 N1 C1 109.9(19) . . ?
C5' N1 C1 138.5(18) . . ?
C1' N1 C1 47.6(14) . . ?
C3' N1 C1 63.9(13) . . ?
C3 N1 C1 112.6(17) . . ?
C5 N1 H1 107.9 . . ?
C5' N1 H1 112.6 . . ?
C1' N1 H1 106.7 . . ?
C3' N1 H1 106.0 . . ?
C3 N1 H1 107.9 . . ?
C1 N1 H1 107.9 . . ?
C13 N2 C2 115.4(8) . . ?
C13 N2 H2A 108.4 . . ?
C2 N2 H2A 108.4 . . ?
C13 N2 H2B 108.4 . . ?
C2 N2 H2B 108.4 . . ?
H2A N2 H2B 107.5 . . ?
C21 N3 C4 115.2(9) . . ?
C21 N3 H3A 108.5 . . ?
C4 N3 H3A 108.5 . . ?
C21 N3 H3B 108.5 . . ?
C4 N3 H3B 108.5 . . ?
H3A N3 H3B 107.5 . . ?
C6 N4 C29 113.3(9) . . ?
C6 N4 H4A 108.9 . . ?
C29 N4 H4A 108.9 . . ?
C6 N4 H4B 108.9 . . ?
C29 N4 H4B 108.9 . . ?
H4A N4 H4B 107.7 . . ?
C11' N5 C7 138.5(17) . . ?
C11' N5 C11 47.7(13) . . ?
C7 N5 C11 108.5(13) . . ?
C11' N5 C9 63.2(12) . . ?
C7 N5 C9 112.5(12) . . ?
C11 N5 C9 108.9(11) . . ?
C11' N5 C7' 110.2(16) . . ?
C7 N5 C7' 44.6(13) . . ?
C11 N5 C7' 66.4(11) . . ?
C9 N5 C7' 140.8(16) . . ?
C11' N5 C9' 109.2(14) . . ?
C7 N5 C9' 66.0(10) . . ?
C11 N5 C9' 140.9(14) . . ?
C9 N5 C9' 49.6(11) . . ?
C7' N5 C9' 107.9(15) . . ?
C11' N5 H5 111.2 . . ?
C7 N5 H5 109.0 . . ?
C11 N5 H5 108.9 . . ?
C9 N5 H5 108.9 . . ?
C7' N5 H5 109.1 . . ?
C9' N5 H5 109.3 . . ?
C8 N6 C20 111.9(9) . . ?
C8 N6 H6A 109.2 . . ?
C20 N6 H6A 109.3 . . ?
C8 N6 H6B 109.2 . . ?
C20 N6 H6B 109.2 . . ?
H6A N6 H6B 107.9 . . ?
C28 N7 C10 113.6(8) . . ?
C28 N7 H7A 108.9 . . ?
C10 N7 H7A 108.9 . . ?
C28 N7 H7B 108.8 . . ?
C10 N7 H7B 108.8 . . ?
H7A N7 H7B 107.7 . . ?
C12 N8 C36 114.7(8) . . ?
C12 N8 H8A 108.6 . . ?
C36 N8 H8A 108.6 . . ?
C12 N8 H8B 108.6 . . ?
C36 N8 H8B 108.6 . . ?
H8A N8 H8B 107.6 . . ?
C39 N9 C37 111.7(11) . . ?
C39 N9 C41 106.8(10) . . ?
C37 N9 C41 110.6(9) . . ?
C39 N9 H9 109.2 . . ?
C37 N9 H9 109.2 . . ?
C41 N9 H9 109.2 . . ?
C49 N10 C38 110.7(9) . . ?
C49 N10 H10A 109.5 . . ?
C38 N10 H10A 109.5 . . ?
C49 N10 H10B 109.5 . . ?
C38 N10 H10B 109.5 . . ?
H10A N10 H10B 108.1 . . ?
C57 N11 C42 111.6(8) . . ?
C57 N11 H11A 109.3 . . ?
C42 N11 H11A 109.3 . . ?
C57 N11 H11B 109.3 . . ?
C42 N11 H11B 109.3 . . ?
H11A N11 H11B 108.0 . . ?
C65 N12 C40 114.6(9) . . ?
C65 N12 H12A 108.6 . . ?
C40 N12 H12A 108.6 . . ?
C65 N12 H12B 108.6 . . ?
C40 N12 H12B 108.6 . . ?
H12A N12 H12B 107.6 . . ?
C43 N13 C47' 64.6(14) . . ?
C43 N13 C43' 50.0(15) . . ?
C47' N13 C43' 112.9(18) . . ?
C43 N13 C47 113.1(16) . . ?
C47' N13 C47 53.1(14) . . ?
C43' N13 C47 143.5(18) . . ?
C43 N13 C45' 144.2(18) . . ?
C47' N13 C45' 114.2(15) . . ?
C43' N13 C45' 110.4(16) . . ?
C47 N13 C45' 62.4(13) . . ?
C43 N13 C45 108.1(15) . . ?
C47' N13 C45 148.9(17) . . ?
C43' N13 C45 60.2(13) . . ?
C47 N13 C45 112.3(14) . . ?
C45' N13 C45 52.8(14) . . ?
C43 N13 H13 107.7 . . ?
C47' N13 H13 103.2 . . ?
C43' N13 H13 108.4 . . ?
C47 N13 H13 107.7 . . ?
C45' N13 H13 107.2 . . ?
C45 N13 H13 107.7 . . ?
C64 N14 C44 112.4(11) . . ?
C64 N14 H14A 109.2 . . ?
C44 N14 H14A 109.1 . . ?
C64 N14 H14B 109.0 . . ?
C44 N14 H14B 109.1 . . ?
H14A N14 H14B 107.9 . . ?
C46 N15 C56 113.2(11) . . ?
C46 N15 H15A 108.9 . . ?
C56 N15 H15A 108.9 . . ?
C46 N15 H15B 109.0 . . ?
C56 N15 H15B 109.0 . . ?
H15A N15 H15B 107.7 . . ?
C48 N16 C72 113.1(10) . . ?
C48 N16 H16A 108.9 . . ?
C72 N16 H16A 109.0 . . ?
C48 N16 H16B 109.0 . . ?
C72 N16 H16B 109.0 . . ?
H16A N16 H16B 107.8 . . ?
H1D O1W H1C 108.1 . . ?
H2E O2W H2F 125.0 . . ?
H3E O3W H3F 106.7 . . ?
H4F O4W H4E 109.0 . . ?
H5C O5W H5D 106.6 . . ?
H6E O6W H6F 108.7 . . ?
H7E O7W H7F 106.2 . . ?
H8F O8W H8E 109.7 . . ?
H9C O9W H9D 112.6 . . ?
H10G O10W H10H 104.2 . . ?
H11G O11W H11H 107.7 . . ?
H12G O12W H12H 109.4 . . ?
O13W O13A O14A 130(6) . . ?
O14W O14A O13A 116(10) . . ?
O3 P1 O2 114.6(5) . . ?
O3 P1 O1 110.3(5) . . ?
O2 P1 O1 109.6(4) . . ?
O3 P1 O4 105.5(4) . . ?
O2 P1 O4 110.3(5) . . ?
O1 P1 O4 106.1(6) . . ?
O7 P2 O5 118.4(5) . . ?
O7 P2 O8 106.2(5) . . ?
O5 P2 O8 110.2(5) . . ?
O7 P2 O6 106.1(5) . . ?
O5 P2 O6 109.0(5) . . ?
O8 P2 O6 106.5(6) . . ?
O9 P3 O11 113.5(5) . . ?
O9 P3 O10 108.9(6) . . ?
O11 P3 O10 107.4(5) . . ?
O9 P3 O12 107.0(5) . . ?
O11 P3 O12 110.1(5) . . ?
O10 P3 O12 109.8(7) . . ?
O16 P4 O14 110.9(5) . . ?
O16 P4 O15 109.8(5) . . ?
O14 P4 O15 110.8(5) . . ?
O16 P4 O13 107.5(5) . . ?
O14 P4 O13 112.4(5) . . ?
O15 P4 O13 105.3(4) . . ?
O17 P5 O20 106.7(7) . . ?
O17 P5 O19 111.2(6) . . ?
O20 P5 O19 111.0(10) . . ?
O17 P5 O18 109.2(7) . . ?
O20 P5 O18 108.7(11) . . ?
O19 P5 O18 109.9(6) . . ?
O22 P6 O24 111.9(6) . . ?
O22 P6 O23 110.2(6) . . ?
O24 P6 O23 109.2(7) . . ?
O22 P6 O21 108.7(6) . . ?
O24 P6 O21 108.7(6) . . ?
O23 P6 O21 108.1(7) . . ?
O28 P7 O26 114.5(6) . . ?
O28 P7 O27 110.8(7) . . ?
O26 P7 O27 109.5(6) . . ?
O28 P7 O25 110.1(8) . . ?
O26 P7 O25 104.7(7) . . ?
O27 P7 O25 106.9(8) . . ?
O30 P8 O29 113.6(7) . . ?
O30 P8 O31 107.3(6) . . ?
O29 P8 O31 112.4(8) . . ?
O30 P8 O32 109.1(6) . . ?
O29 P8 O32 107.4(6) . . ?
O31 P8 O32 106.9(8) . . ?
O36 P9 O33 115.6(6) . . ?
O36 P9 O34 111.0(6) . . ?
O33 P9 O34 108.9(6) . . ?
O36 P9 O35 109.2(6) . . ?
O33 P9 O35 106.8(6) . . ?
O34 P9 O35 104.8(6) . . ?
O37 P10 O38 108.8(12) . . ?
O37 P10 O39 103.0(11) . . ?
O38 P10 O39 110.2(9) . . ?
O37 P10 O40 112.9(13) . . ?
O38 P10 O40 111.6(8) . . ?
O39 P10 O40 110.0(9) . . ?
O41 P11 O43 109.2(8) . . ?
O41 P11 O42 106.2(9) . . ?
O43 P11 O42 109.6(8) . . ?
O41 P11 O44 108.5(9) . . ?
O43 P11 O44 115.1(9) . . ?
O42 P11 O44 107.9(9) . . ?
O48 P12 O46 112.1(6) . . ?
O48 P12 O45 113.8(8) . . ?
O46 P12 O45 103.7(7) . . ?
O48 P12 O47 110.4(7) . . ?
O46 P12 O47 105.1(7) . . ?
O45 P12 O47 111.2(8) . . ?
O49 P13 O50 114.9(10) . . ?
O49 P13 O51 102.6(10) . . ?
O50 P13 O51 108.0(7) . . ?
O49 P13 O52 111.3(9) . . ?
O50 P13 O52 111.4(7) . . ?
O51 P13 O52 107.9(8) . . ?
O53 P14 O54 111.4(7) . . ?
O53 P14 O56 111.3(8) . . ?
O54 P14 O56 104.6(6) . . ?
O53 P14 O55 111.3(9) . . ?
O54 P14 O55 115.6(7) . . ?
O56 P14 O55 102.0(7) . . ?
O60 P15 O58 110.3(7) . . ?
O60 P15 O57 109.3(7) . . ?
O58 P15 O57 109.3(7) . . ?
O60 P15 O59 109.9(7) . . ?
O58 P15 O59 109.0(7) . . ?
O57 P15 O59 109.0(7) . . ?
O20W P16 O64 112(4) . . ?
O20W P16 O62 68(4) . . ?
O64 P16 O62 110.2(8) . . ?
O20W P16 O61 44(4) . . ?
O64 P16 O61 109.6(8) . . ?
O62 P16 O61 109.7(8) . . ?
O20W P16 O63 137(4) . . ?
O64 P16 O63 109.4(8) . . ?
O62 P16 O63 109.3(8) . . ?
O61 P16 O63 108.6(8) . . ?
O20W P16 O19W 21(3) . . ?
O64 P16 O19W 128(2) . . ?
O62 P16 O19W 53(3) . . ?
O61 P16 O19W 57(3) . . ?
O63 P16 O19W 122(2) . . ?
O20W O61 P16 44(3) . . ?
O21W O62 O20W 159(6) . . ?
O21W O62 P16 144(7) . . ?
O20W O62 P16 41(2) . . ?
O21W O62 O19W 121(4) . . ?
O20W O62 O19W 41(3) . . ?
P16 O62 O19W 80(3) . . ?
O62' P16' O63' 111.9(7) . . ?
O62' P16' O61' 110.9(7) . . ?
O63' P16' O61' 108.2(7) . . ?
O62' P16' O64' 110.6(7) . . ?
O63' P16' O64' 108.2(7) . . ?
O61' P16' O64' 106.9(7) . . ?
P16' O61' O20W 131(2) . . ?
O20W O19W O62 62(3) . . ?
O20W O19W O20A 63(3) . . ?
O62 O19W O20A 98(3) . . ?
O20W O19W P16 20(3) . . ?
O62 O19W P16 47.3(12) . . ?
O20A O19W P16 82(2) . . ?
P16 O20W O19W 138(6) . . ?
P16 O20W O61 92(5) . . ?
O19W O20W O61 108(6) . . ?
P16 O20W O62 70(3) . . ?
O19W O20W O62 77(4) . . ?
O61 O20W O62 154(6) . . ?
P16 O20W O20A 140(5) . . ?
O19W O20W O20A 76(3) . . ?
O61 O20W O20A 95(5) . . ?
O62 O20W O20A 111(4) . . ?
P16 O20W O61' 76(4) . . ?
O19W O20W O61' 130(4) . . ?
O61 O20W O61' 23(3) . . ?
O62 O20W O61' 146(4) . . ?
O20A O20W O61' 97(3) . . ?
O20W O20A O19W 41(2) . . ?

loop_
_geom_bond_atom_site_label_1
_geom_bond_atom_site_label_2
_geom_bond_distance
_geom_bond_site_symmetry_2
_geom_bond_publ_flag
C1 N1 1.46(3) . ?
C1 C2 1.509(10) . ?
C1 H1A 0.9900 . ?
C1 H1B 0.9900 . ?
C2 N2 1.543(15) . ?
C2 H2C 0.9900 . ?
C2 H2D 0.9900 . ?
C2 H2'A 0.9663 . ?
C2 H2'B 0.9725 . ?
C3 N1 1.45(4) . ?
C3 C4 1.514(10) . ?
C3 H3C 0.9900 . ?
C3 H3D 0.9900 . ?
C4 N3 1.488(15) . ?
C4 H4C 0.9601 . ?
C4 H4D 0.9600 . ?
C4 H4'A 0.9764 . ?
C4 H4'B 0.9735 . ?
C5 N1 1.39(4) . ?
C5 C6 1.497(10) . ?
C5 H5A 0.9900 . ?
C5 H5B 0.9900 . ?
C6 N4 1.483(15) . ?
C6 H6C 0.9900 . ?
C6 H6D 0.9900 . ?
C6 H6'A 1.0045 . ?
C6 H6'B 1.0225 . ?
C7 N5 1.42(2) . ?
C7 C8 1.501(10) . ?
C7 H7C 0.9900 . ?
C7 H7D 0.9900 . ?
C8 N6 1.488(14) . ?
C8 H8C 0.9900 . ?
C8 H8D 0.9900 . ?
C8 H8'A 1.0190 . ?
C8 H8'B 0.9365 . ?
C9 N5 1.46(2) . ?
C9 C10 1.522(9) . ?
C9 H9A 0.9900 . ?
C9 H9B 0.9900 . ?
C10 N7 1.511(14) . ?
C10 H10C 0.9900 . ?
C10 H10D 0.9900 . ?
C10 H10E 1.0062 . ?
C10 H10F 0.9395 . ?
C11 N5 1.44(2) . ?
C11 C12 1.499(10) . ?
C11 H11C 0.9900 . ?
C11 H11D 0.9900 . ?
C12 N8 1.479(15) . ?
C12 H12C 0.9900 . ?
C12 H12D 0.9900 . ?
C12 H12E 1.0702 . ?
C12 H12F 0.9633 . ?
C13 N2 1.457(17) . ?
C13 C14 1.474(17) . ?
C13 H13A 0.9900 . ?
C13 H13B 0.9900 . ?
C14 C15 1.382(16) . ?
C14 C19 1.399(17) . ?
C15 C16 1.404(17) . ?
C15 H15 0.9500 . ?
C16 C17 1.419(16) . ?
C16 H16 0.9500 . ?
C17 C18 1.355(16) . ?
C17 C20 1.521(17) . ?
C18 C19 1.364(17) . ?
C18 H18 0.9500 . ?
C19 H19 0.9500 . ?
C20 N6 1.527(14) . ?
C20 H20A 0.9900 . ?
C20 H20B 0.9900 . ?
C21 N3 1.472(15) . ?
C21 C22 1.496(17) . ?
C21 H21A 0.9900 . ?
C21 H21B 0.9900 . ?
C22 C27 1.378(17) . ?
C22 C23 1.398(15) . ?
C23 C24 1.376(17) . ?
C23 H23 0.9500 . ?
C24 C25 1.378(17) . ?
C24 H24 0.9500 . ?
C25 C26 1.399(15) . ?
C25 C28 1.483(16) . ?
C26 C27 1.370(17) . ?
C26 H26 0.9500 . ?
C27 H27 0.9500 . ?
C28 N7 1.502(15) . ?
C28 H28A 0.9900 . ?
C28 H28B 0.9900 . ?
C29 C30 1.484(18) . ?
C29 N4 1.497(14) . ?
C29 H29A 0.9900 . ?
C29 H29B 0.9900 . ?
C30 C35 1.376(18) . ?
C30 C31 1.401(17) . ?
C31 C32 1.357(17) . ?
C31 H31 0.9500 . ?
C32 C33 1.365(18) . ?
C32 H32 0.9500 . ?
C33 C34 1.378(18) . ?
C33 C36 1.499(17) . ?
C34 C35 1.362(18) . ?
C34 H34 0.9500 . ?
C35 H35 0.9500 . ?
C36 N8 1.503(14) . ?
C36 H36A 0.9900 . ?
C36 H36B 0.9900 . ?
C37 N9 1.460(17) . ?
C37 C38 1.509(9) . ?
C37 H37A 0.9900 . ?
C37 H37B 0.9900 . ?
C38 N10 1.548(16) . ?
C38 H38A 0.9900 . ?
C38 H38B 0.9900 . ?
C39 N9 1.447(16) . ?
C39 C40 1.513(9) . ?
C39 H39A 0.9900 . ?
C39 H39B 0.9900 . ?
C40 N12 1.469(15) . ?
C40 H40A 0.9900 . ?
C40 H40B 0.9900 . ?
C41 N9 1.477(16) . ?
C41 C42 1.513(9) . ?
C41 H41A 0.9900 . ?
C41 H41B 0.9900 . ?
C42 N11 1.520(15) . ?
C42 H42A 0.9900 . ?
C42 H42B 0.9900 . ?
C43 N13 1.41(3) . ?
C43 C44 1.498(10) . ?
C43 H43A 0.9900 . ?
C43 H43B 0.9900 . ?
C44 N14 1.531(18) . ?
C44 H44A 0.9900 . ?
C44 H44B 0.9900 . ?
C44 H44C 0.9639 . ?
C44 H44D 0.9356 . ?
C45 C46 1.494(10) . ?
C45 N13 1.58(3) . ?
C45 H45A 0.9900 . ?
C45 H45B 0.9900 . ?
C46 N15 1.487(17) . ?
C46 H46A 0.9900 . ?
C46 H46B 0.9900 . ?
C46 H46C 0.9910 . ?
C46 H46D 0.9340 . ?
C47 N13 1.48(3) . ?
C47 C48 1.503(10) . ?
C47 H47A 0.9900 . ?
C47 H47B 0.9900 . ?
C48 N16 1.470(16) . ?
C48 H48A 0.9900 . ?
C48 H48B 0.9900 . ?
C48 H48C 1.0215 . ?
C48 H48D 1.0137 . ?
C49 C50 1.47(2) . ?
C49 N10 1.531(15) . ?
C49 H49A 0.9900 . ?
C49 H49B 0.9900 . ?
C50 C55 1.37(2) . ?
C50 C51 1.390(17) . ?
C51 C52 1.36(2) . ?
C51 H51 0.9500 . ?
C52 C53 1.34(2) . ?
C52 H52 0.9500 . ?
C53 C54 1.40(2) . ?
C53 C56 1.52(2) . ?
C54 C55 1.41(2) . ?
C54 H54 0.9500 . ?
C55 H55 0.9500 . ?
C56 N15 1.54(2) . ?
C56 H56A 0.9900 . ?
C56 H56B 0.9900 . ?
C57 N11 1.500(15) . ?
C57 C58 1.540(14) . ?
C57 H57A 0.9900 . ?
C57 H57B 0.9900 . ?
C58 C59 1.3900 . ?
C58 C63 1.3900 . ?
C59 C60 1.3900 . ?
C59 H59A 0.9500 . ?
C60 C61 1.3900 . ?
C60 H60A 0.9500 . ?
C61 C62 1.3900 . ?
C61 C64 1.510(16) . ?
C62 C63 1.3900 . ?
C62 H62A 0.9500 . ?
C63 H63A 0.9500 . ?
C65 N12 1.427(16) . ?
C65 C66 1.550(19) . ?
C65 H65A 0.9900 . ?
C65 H65B 0.9900 . ?
C66 C71 1.372(18) . ?
C66 C67 1.382(19) . ?
C67 C68 1.302(19) . ?
C67 H67 0.9500 . ?
C68 C69 1.378(17) . ?
C68 H68 0.9500 . ?
C69 C70 1.350(19) . ?
C69 C72 1.529(18) . ?
C70 C71 1.362(18) . ?
C70 H70 0.9500 . ?
C71 H71 0.9500 . ?
C72 N16 1.520(15) . ?
C72 H72A 0.9900 . ?
C72 H72B 0.9900 . ?
C64 N14 1.496(18) . ?
C64 H64A 0.9900 . ?
C64 H64B 0.9900 . ?
C1' N1 1.427(19) . ?
C1' H1'A 0.9600 . ?
C1' H1'B 0.9600 . ?
C3' N1 1.452(19) . ?
C3' H3'A 0.9600 . ?
C3' H3'B 0.9601 . ?
C5' N1 1.42(2) . ?
C5' H5'A 0.9603 . ?
C5' H5'B 0.9598 . ?
C7' N5 1.47(3) . ?
C7' H7'A 0.9600 . ?
C7' H7'B 0.9598 . ?
C9' N5 1.52(3) . ?
C9' H9'A 0.9599 . ?
C9' H9'B 0.9599 . ?
C11' N5 1.41(3) . ?
C11' H11E 0.9600 . ?
C11' H11F 0.9600 . ?
C43' N13 1.44(3) . ?
C43' H43C 0.9602 . ?
C43' H43D 0.9599 . ?
C45' N13 1.49(3) . ?
C45' H45C 0.9600 . ?
C45' H45D 0.9600 . ?
C47' N13 1.44(3) . ?
C47' H47C 0.9601 . ?
C47' H47D 0.9600 . ?
N1 H1 0.9300 . ?
N2 H2A 0.9200 . ?
N2 H2B 0.9200 . ?
N3 H3A 0.9200 . ?
N3 H3B 0.9200 . ?
N4 H4A 0.9200 . ?
N4 H4B 0.9200 . ?
N5 H5 0.9300 . ?
N6 H6A 0.9200 . ?
N6 H6B 0.9200 . ?
N7 H7A 0.9200 . ?
N7 H7B 0.9200 . ?
N8 H8A 0.9200 . ?
N8 H8B 0.9200 . ?
N9 H9 0.9300 . ?
N10 H10A 0.9200 . ?
N10 H10B 0.9200 . ?
N11 H11A 0.9200 . ?
N11 H11B 0.9200 . ?
N12 H12A 0.9200 . ?
N12 H12B 0.9200 . ?
N13 H13 0.9300 . ?
N14 H14A 0.9200 . ?
N14 H14B 0.9200 . ?
N15 H15A 0.9200 . ?
N15 H15B 0.9200 . ?
N16 H16A 0.9200 . ?
N16 H16B 0.9200 . ?
O1 P1 1.542(9) . ?
O2 P1 1.499(7) . ?
O3 P1 1.500(8) . ?
O4 P1 1.570(10) . ?
O5 P2 1.518(8) . ?
O6 P2 1.561(8) . ?
O7 P2 1.499(8) . ?
O8 P2 1.545(10) . ?
O9 P3 1.486(8) . ?
O10 P3 1.545(11) . ?
O11 P3 1.504(8) . ?
O12 P3 1.564(9) . ?
O13 P4 1.568(8) . ?
O14 P4 1.525(8) . ?
O15 P4 1.562(8) . ?
O16 P4 1.517(8) . ?
O17 P5 1.472(9) . ?
O18 P5 1.530(15) . ?
O19 P5 1.525(12) . ?
O20 P5 1.498(12) . ?
O21 P6 1.591(8) . ?
O22 P6 1.551(7) . ?
O23 P6 1.577(8) . ?
O24 P6 1.569(8) . ?
O25 P7 1.588(13) . ?
O26 P7 1.528(10) . ?
O27 P7 1.573(12) . ?
O28 P7 1.507(12) . ?
O29 P8 1.507(12) . ?
O30 P8 1.496(9) . ?
O31 P8 1.513(12) . ?
O32 P8 1.529(10) . ?
O33 P9 1.556(8) . ?
O34 P9 1.593(8) . ?
O35 P9 1.621(8) . ?
O36 P9 1.524(7) . ?
O37 P10 1.446(16) . ?
O38 P10 1.476(13) . ?
O39 P10 1.478(13) . ?
O40 P10 1.571(15) . ?
O41 P11 1.486(14) . ?
O42 P11 1.514(14) . ?
O43 P11 1.507(13) . ?
O44 P11 1.555(16) . ?
O45 P12 1.513(12) . ?
O46 P12 1.514(10) . ?
O47 P12 1.549(13) . ?
O48 P12 1.456(12) . ?
O49 P13 1.464(12) . ?
O50 P13 1.467(11) . ?
O51 P13 1.526(12) . ?
O52 P13 1.567(13) . ?
O53 P14 1.488(13) . ?
O54 P14 1.504(10) . ?
O55 P14 1.593(14) . ?
O56 P14 1.547(11) . ?
O57 P15 1.580(8) . ?
O58 P15 1.574(8) . ?
O59 P15 1.587(8) . ?
O60 P15 1.572(8) . ?
O1W H1D 0.8648 . ?
O1W H1C 0.8538 . ?
O2W H2E 0.8881 . ?
O2W H2F 0.8526 . ?
O3W H3E 0.9231 . ?
O3W H3F 0.8815 . ?
O4W H4F 0.8636 . ?
O4W H4E 0.8589 . ?
O5W H5C 0.8867 . ?
O5W H5D 0.8654 . ?
O6W H6E 0.8488 . ?
O6W H6F 0.8629 . ?
O7W H7E 0.8800 . ?
O7W H7F 0.8850 . ?
O8W H8F 0.8506 . ?
O8W H8E 0.8473 . ?
O9W H9C 0.8687 . ?
O9W H9D 0.8746 . ?
O10W H10G 0.8891 . ?
O10W H10H 0.8658 . ?
O11W H11G 0.8781 . ?
O11W H11H 0.8581 . ?
O12W H12G 0.8578 . ?
O12W H12H 0.8525 . ?
O13W O13A 1.46(7) . ?
O13A O14A 1.53(8) . ?
O14W O14A 0.70(6) . ?
P16 O20W 1.10(5) . ?
P16 O64 1.570(9) . ?
P16 O62 1.573(10) . ?
P16 O61 1.584(10) . ?
P16 O63 1.588(10) . ?
P16 O19W 2.11(4) . ?
O61 O20W 1.10(8) . ?
O62 O21W 1.16(6) . ?
O62 O20W 1.55(7) . ?
O62 O19W 1.71(9) . ?
P16' O62' 1.556(8) . ?
P16' O63' 1.577(8) . ?
P16' O61' 1.590(9) . ?
P16' O64' 1.598(9) . ?
O61' O20W 1.73(5) . ?
O19W O20W 1.15(5) . ?
O19W O20A 1.71(5) . ?
O20W O20A 1.57(5) . ?

loop_
_geom_hbond_atom_site_label_D
_geom_hbond_atom_site_label_H
_geom_hbond_atom_site_label_A
_geom_hbond_distance_DH
_geom_hbond_distance_HA
_geom_hbond_distance_DA
_geom_hbond_angle_DHA
_geom_hbond_site_symmetry_A
N2 H2A O2W 0.92 1.92 2.837(2) 172.9 .
N2 H2B O1W 0.92 1.91 2.818(2) 169.7 .
N3 H3A O1W 0.92 1.91 2.830(2) 175.3 .
N3 H3B O16 0.92 1.85 2.762(2) 170.0 2_646
N4 H4A O2W 0.92 1.89 2.810(2) 174.7 .
N4 H4B O16 0.92 1.87 2.792(2) 178.3 2_646
N6 H6A O54 0.92 1.90 2.790(2) 167.9 .
N6 H6B O7 0.92 1.94 2.860(2) 178.4 .
N7 H7A O6W 0.92 1.97 2.888(2) 178.1 .
N7 H7B O7 0.92 1.89 2.804(2) 171.6 .
N8 H8A O6W 0.92 1.95 2.850(2) 164.3 .
N8 H8B O54 0.92 1.89 2.797(2) 169.9 .
N10 H10A O30 0.92 1.91 2.807(2) 163.1 1_554
N10 H10B O3 0.92 1.87 2.790(2) 173.6 .
N11 H11A O3 0.92 1.94 2.825(2) 162.1 .
N11 H11B O26 0.92 1.87 2.786(2) 173.7 .
N12 H12A O26 0.92 1.91 2.820(2) 167.5 .
N12 H12B O30 0.92 1.91 2.840(2) 176.1 1_554
N14 H14A O7W 0.92 1.86 2.771(2) 175.0 .
N14 H14B O8W 0.92 1.86 2.780(2) 175.0 .
N15 H15A O9W 0.92 1.88 2.790(2) 176.0 .
N15 H15B O8W 0.92 1.94 2.857(2) 174.0 .
N16 H16A O7W 0.92 1.83 2.750(2) 174.9 .
N16 H16B O9W 0.92 1.92 2.846(2) 175.8 .
O1W H1C O3W 0.85 1.91 2.718(2) 158.4 .
O2W H2E O5W 0.89 1.86 2.688(2) 154.0 .
O3W H3E O5W 0.92 1.95 2.788(2) 149.8 .
O4W H4E O3W 0.86 2.01 2.766(2) 145.6 .
O5W H5C O4W 0.89 1.92 2.746(2) 153.7 .
O5W H5C O3W 0.89 2.21 2.788(2) 122.2 .
O6W H6F O4W 0.86 1.83 2.670(1) 158.0 .
O7W H7F O10W 0.88 1.81 2.638(2) 155.9 .
O8W H8E O12W 0.85 1.95 2.668(1) 142.0 .
O9W H9D O11W 0.87 1.88 2.716(2) 158.4 .
O10W H10G O11W 0.89 1.89 2.755(1) 160.2 .
O11W H11H O12W 0.86 1.97 2.775(1) 159.9 .
O12W H12H O10W 0.85 2.04 2.764(1) 140.1 .
O2W H2F O59 0.85 2.30 3.035(2) 144.0 2_656
O3W H3F O7 0.88 1.89 2.720(2) 157.3 .
O4W H4F O16 0.86 1.89 2.731(2) 163.3 2_646
O5W H5D O54 0.87 1.94 2.735(2) 149.9 .
O6W H6E O16W 0.85 1.98 2.817(2) 166.3 2_656
O7W H7E O38 0.88 1.76 2.610(2) 160.5 .
O9W H9C O35 0.87 2.02 2.860(2) 162.1 2_655
O10W H10H O26 0.87 1.79 2.639(2) 168.0 .
O11W H11G O30 0.88 1.88 2.720(2) 158.5 1_554
O12W H12G O3 0.86 1.96 2.708(2) 144.5 .
